data_4127474
loop_
_publ_author_name
'Falcone, Marta'
'Scopelliti, Rosario'
'Mazzanti, Marinella'

_publ_section_title
;
 CO<sub>2</sub> and CO/H<sub>2</sub> Conversion to Methoxide by a
 Uranium(IV) Hydride.
;
_journal_issue 24
_journal_name_full 'Journal of the American Chemical Society'
_journal_page_first 9570
_journal_page_last 9577
_journal_paper_doi 10.1021/jacs.9b02235
_journal_volume 141
_journal_year 2019
_chemical_absolute_configuration rmad
_chemical_formula_moiety 'C75 H163 K2 O31 Si6 U2'
_chemical_formula_sum 'C75 H163 K2 O31 Si6 U2'
_chemical_formula_weight 2283.84
_space_group_crystal_system orthorhombic
_space_group_IT_number 19
_space_group_name_Hall 'P 2ac 2ab'
_space_group_name_H-M_alt 'P 21 21 21'
_symmetry_space_group_name_Hall 'P 2ac 2ab'
_symmetry_space_group_name_H-M 'P 21 21 21'
_atom_sites_solution_hydrogens geom
_atom_sites_solution_primary dual
_atom_sites_solution_secondary difmap
_audit_creation_method SHELXL-2018/3
_audit_update_record
;
2018-10-23 # Formatted by publCIF

;
_cell_angle_alpha 90
_cell_angle_beta 90
_cell_angle_gamma 90
_cell_formula_units_Z 4
_cell_length_a 13.5015(3)
_cell_length_b 18.6524(5)
_cell_length_c 45.9564(12)
_cell_measurement_reflns_used 11385
_cell_measurement_temperature 140.00(10)
_cell_measurement_theta_max 74.9870
_cell_measurement_theta_min 3.6790
_cell_volume 11573.4(5)
_computing_cell_refinement 'CrysAlisPro 1.171.39.46 (Rigaku OD, 2018)'
_computing_data_collection 'CrysAlisPro 1.171.39.46 (Rigaku OD, 2018)'
_computing_data_reduction 'CrysAlisPro 1.171.39.46 (Rigaku OD, 2018)'
_computing_molecular_graphics 'Mercury 3.10.3 (CCDC, 2018)'
_computing_publication_material 'CIFTab (Sheldrick, 2015)'
_computing_structure_refinement 'SHELXL-2018/3 (Sheldrick, 2018)'
_computing_structure_solution 'SHELXT 2018/2 (Sheldrick, 2018)'
_diffrn_ambient_environment N~2~
_diffrn_ambient_temperature 140.00(10)
_diffrn_detector 'CCD plate'
_diffrn_detector_area_resol_mean 10.2665
_diffrn_detector_type Atlas
_diffrn_measured_fraction_theta_full 1.000
_diffrn_measured_fraction_theta_max 0.992
_diffrn_measurement_details
;
List of Runs (angles in degrees, time in seconds):

  # Type    Start    End  Width  t~exp~   \w     \q     \k     \f   Frames
--------------------------------------------------------------------------
  1  \w   -112.00 -21.00   1.00   12.50    --  -43.01 -57.00 150.00   91
  2  \w   -124.00 -99.00   1.00   12.50    --  -43.01 -99.00 -30.00   25
  3  \w    -69.00  30.00   1.00   12.50    --  -43.01  57.00  60.00   99
  4  \w    -68.00  30.00   1.00   12.50    --  -43.01  57.00 -60.00   98
  5  \w     36.00  94.00   1.00   12.50    --   43.01-125.00-180.00   58
  6  \w     46.00 108.00   1.00   50.00    --  109.26 -94.00  60.00   62
  7  \w     37.00 136.00   1.00   50.00    --  109.26 -61.00 150.00   99
  8  \w     50.00 135.00   1.00   50.00    --  109.26 -45.00  30.00   85
  9  \w    143.00 168.00   1.00   50.00    --  109.26  30.00 -90.00   25
 10  \w     44.00 138.00   1.00   50.00    --  109.26 -30.00 -60.00   94
 11  \w     91.00 178.00   1.00   50.00    --  109.26  45.00 -30.00   87
 12  \w     82.00 109.00   1.00   50.00    --  109.26 -94.00-180.00   27
 13  \w     34.00  60.00   1.00   50.00    --  109.26-111.00 -30.00   26
 14  \w     88.00 115.00   1.00   50.00    --  109.26-111.00 -30.00   27
 15  \w    106.00 133.00   1.00   50.00    --  109.26 111.00 -90.00   27
 16  \w     64.00 113.00   1.00   50.00    --  109.26-111.00-180.00   49
 17  \w     69.00  96.00   1.00   50.00    --  109.26-111.00 -60.00   27
 18  \w     39.00 122.00   1.00   50.00    --  109.26 -61.00 -90.00   83
 19  \w     61.00 157.00   1.00   50.00    --  109.26 -15.00 120.00   96
;
_diffrn_measurement_device 'four-circle diffractometer'
_diffrn_measurement_device_type 'SuperNova, Dual, Cu at home/near, Atlas'
_diffrn_measurement_method '\w scans'
_diffrn_radiation_monochromator mirror
_diffrn_radiation_probe x-ray
_diffrn_radiation_type 'Cu K\a'
_diffrn_radiation_wavelength 1.54184
_diffrn_reflns_av_R_equivalents 0.1369
_diffrn_reflns_av_unetI/netI 0.1184
_diffrn_reflns_Laue_measured_fraction_full 1.000
_diffrn_reflns_Laue_measured_fraction_max 0.992
_diffrn_reflns_limit_h_max 9
_diffrn_reflns_limit_h_min -16
_diffrn_reflns_limit_k_max 23
_diffrn_reflns_limit_k_min -22
_diffrn_reflns_limit_l_max 52
_diffrn_reflns_limit_l_min -57
_diffrn_reflns_number 85892
_diffrn_reflns_point_group_measured_fraction_full 1.000
_diffrn_reflns_point_group_measured_fraction_max 0.986
_diffrn_reflns_theta_full 67.684
_diffrn_reflns_theta_max 75.625
_diffrn_reflns_theta_min 3.734
_diffrn_source 'micro-focus sealed X-ray tube'
_diffrn_source_type 'SuperNova (Cu) X-ray Source'
_exptl_absorpt_coefficient_mu 9.570
_exptl_absorpt_correction_T_max 1.00000
_exptl_absorpt_correction_T_min 0.40112
_exptl_absorpt_correction_type multi-scan
_exptl_absorpt_process_details
;
CrysAlisPro 1.171.39.46 (Rigaku Oxford Diffraction, 2018)
Empirical absorption correction using spherical harmonics,
 implemented in SCALE3 ABSPACK scaling algorithm.
;
_exptl_crystal_colour 'clear light colourless'
_exptl_crystal_density_diffrn 1.311
_exptl_crystal_description needle
_exptl_crystal_F_000 4668
_exptl_crystal_size_max 0.252
_exptl_crystal_size_mid 0.155
_exptl_crystal_size_min 0.112
_refine_diff_density_max 1.585
_refine_diff_density_min -2.105
_refine_diff_density_rms 0.132
_refine_ls_abs_structure_details
;
 Flack x determined using 5922 quotients [(I+)-(I-)]/[(I+)+(I-)]
 (Parsons, Flack and Wagner, Acta Cryst. B69 (2013) 249-259).
;
_refine_ls_abs_structure_Flack -0.023(5)
_refine_ls_extinction_method none
_refine_ls_goodness_of_fit_ref 0.964
_refine_ls_hydrogen_treatment constr
_refine_ls_matrix_type full
_refine_ls_number_parameters 1129
_refine_ls_number_reflns 23679
_refine_ls_number_restraints 147
_refine_ls_restrained_S_all 0.963
_refine_ls_R_factor_all 0.0873
_refine_ls_R_factor_gt 0.0582
_refine_ls_shift/su_max 0.003
_refine_ls_shift/su_mean 0.000
_refine_ls_structure_factor_coef Fsqd
_refine_ls_weighting_details 'w=1/[\s^2^(Fo^2^)+(0.0540P)^2^] where P=(Fo^2^+2Fc^2^)/3'
_refine_ls_weighting_scheme calc
_refine_ls_wR_factor_gt 0.1267
_refine_ls_wR_factor_ref 0.1432
_reflns_Friedel_coverage 0.829
_reflns_Friedel_fraction_full 1.000
_reflns_Friedel_fraction_max 0.979
_reflns_number_gt 17572
_reflns_number_total 23679
_reflns_threshold_expression 'I > 2\s(I)'
_cod_data_source_file ja9b02235_si_006.cif
_cod_data_source_block ss5
_cod_database_code 4127474
_shelx_shelxl_version_number 2018/3
_shelx_space_group_comment
;
The symmetry employed for this shelxl refinement is uniquely defined
by the following loop, which should always be used as a source of
symmetry information in preference to the above space-group names.
They are only intended as comments.
;
_shelx_estimated_absorpt_t_min 0.197
_shelx_estimated_absorpt_t_max 0.414
_publcif_funding_html
;
;

loop_
_space_group_symop_operation_xyz
'x, y, z'
'-x+1/2, -y, z+1/2'
'-x, y+1/2, -z+1/2'
'x+1/2, -y+1/2, -z'

loop_
_atom_site_label
_atom_site_type_symbol
_atom_site_fract_x
_atom_site_fract_y
_atom_site_fract_z
_atom_site_U_iso_or_equiv
_atom_site_adp_type
_atom_site_occupancy
_atom_site_site_symmetry_order
_atom_site_calc_flag
_atom_site_refinement_flags_posn
_atom_site_refinement_flags_adp
_atom_site_refinement_flags_occupancy
_atom_site_disorder_assembly
_atom_site_disorder_group
U1 U 0.26733(4) 0.67977(3) 0.65928(2) 0.03767(12) Uani 1 1 d . . . . .
U2 U 0.35073(4) 0.52246(3) 0.58784(2) 0.03801(12) Uani 1 1 d . . . . .
K1 K 0.1997(3) 0.81132(18) 0.71341(7) 0.0420(7) Uani 1 1 d . . . . .
K2 K 0.4344(3) 0.39426(19) 0.53438(8) 0.0445(8) Uani 1 1 d . . . . .
Si1 Si 0.4492(4) 0.7512(3) 0.71448(11) 0.0473(11) Uani 1 1 d . . . . .
Si2 Si 0.1650(4) 0.8631(2) 0.64209(9) 0.0445(10) Uani 1 1 d . . . . .
Si3 Si 0.0799(4) 0.6472(2) 0.71871(10) 0.0443(10) Uani 1 1 d . . . . .
Si4 Si 0.2911(4) 0.3250(2) 0.58918(11) 0.0505(11) Uani 1 1 d . . . . .
Si5 Si 0.2918(4) 0.5335(2) 0.50740(9) 0.0452(11) Uani 1 1 d . . . . .
Si6 Si 0.6202(3) 0.4856(2) 0.57356(9) 0.0436(10) Uani 1 1 d . . . . .
O1 O 0.3729(7) 0.7246(6) 0.6892(2) 0.043(3) Uani 1 1 d . . . . .
O2 O 0.4891(10) 0.6889(7) 0.7365(3) 0.064(4) Uani 1 1 d . . . . .
O3 O 0.5455(10) 0.7903(8) 0.7020(3) 0.066(4) Uani 1 1 d . . . . .
O4 O 0.3829(9) 0.8055(6) 0.7351(2) 0.050(3) Uani 1 1 d . . . . .
O21 O 0.1967(8) 0.7850(5) 0.6529(2) 0.040(2) Uani 1 1 d . . . . .
O22 O 0.2394(10) 0.8972(7) 0.6184(3) 0.062(3) Uani 1 1 d . . . . .
O23 O 0.1765(10) 0.9117(6) 0.6721(3) 0.057(3) Uani 1 1 d . . . . .
O24 O 0.0556(9) 0.8668(6) 0.6283(2) 0.048(3) Uani 1 1 d . . . . .
O41 O 0.1663(8) 0.6665(5) 0.6960(2) 0.043(2) Uani 1 1 d . . . . .
O42 O 0.0683(9) 0.7225(6) 0.7375(2) 0.047(3) Uani 1 1 d . . . . .
O43 O -0.0280(8) 0.6311(6) 0.7041(2) 0.046(3) Uani 1 1 d . . . . .
O44 O 0.1036(10) 0.5802(6) 0.7400(3) 0.056(3) Uani 1 1 d . . . . .
O61 O 0.3160(9) 0.4075(5) 0.5833(3) 0.052(3) Uani 1 1 d . . . . .
O62 O 0.3198(10) 0.2946(7) 0.6201(3) 0.062(4) Uani 1 1 d . . . . .
O63 O 0.1737(9) 0.3036(7) 0.5845(3) 0.059(3) Uani 1 1 d . . . . .
O64 O 0.3635(10) 0.2836(5) 0.5660(3) 0.054(3) Uani 1 1 d . . . . .
O81 O 0.3241(9) 0.5258(6) 0.54060(19) 0.046(3) Uani 1 1 d . . . . .
O82 O 0.1723(9) 0.5294(7) 0.5024(3) 0.060(3) Uani 1 1 d . . . . .
O83 O 0.3369(9) 0.4608(6) 0.4916(2) 0.049(3) Uani 1 1 d . . . . .
O84 O 0.3298(11) 0.6059(6) 0.4912(3) 0.060(3) Uani 1 1 d . . . . .
O101 O 0.5040(9) 0.4961(5) 0.5805(2) 0.048(3) Uani 1 1 d . . . . .
O102 O 0.6238(9) 0.4266(6) 0.5470(3) 0.049(3) Uani 1 1 d . . . . .
O103 O 0.6841(9) 0.4593(6) 0.6011(2) 0.051(3) Uani 1 1 d . . . . .
O104 O 0.6769(9) 0.5560(6) 0.5611(3) 0.053(3) Uani 1 1 d . . . . .
O105 O 0.3696(11) 0.5983(8) 0.6319(3) 0.073(4) Uani 1 1 d D . . . .
O106 O 0.3435(12) 0.4762(7) 0.6378(3) 0.070(4) Uani 1 1 d D . . . .
O107 O 0.2970(11) 0.5549(7) 0.6732(3) 0.067(4) Uani 1 1 d D . . . .
O108 O 0.1844(9) 0.5540(7) 0.5939(3) 0.067(4) Uani 1 1 d D . . . .
O109 O 0.1479(11) 0.6371(7) 0.6260(3) 0.065(3) Uani 1 1 d D . . . .
O110 O 0.3825(11) 0.6480(6) 0.5811(3) 0.064(4) Uani 1 1 d D . . . .
O111 O 0.3596(10) 0.7244(6) 0.6184(3) 0.058(3) Uani 1 1 d D . . . .
C1 C 0.5659(18) 0.6388(14) 0.7342(6) 0.086(8) Uani 1 1 d . . . . .
C2 C 0.547(3) 0.5885(17) 0.7589(8) 0.134(14) Uani 1 1 d . . . . .
H2A H 0.544205 0.615598 0.777191 0.202 Uiso 1 1 calc R U . . .
H2B H 0.600774 0.553223 0.760000 0.202 Uiso 1 1 calc R U . . .
H2C H 0.483986 0.563697 0.755839 0.202 Uiso 1 1 calc R U . . .
C3 C 0.571(2) 0.6042(14) 0.7043(7) 0.115(12) Uani 1 1 d . . . . .
H3A H 0.504887 0.585992 0.698970 0.173 Uiso 1 1 calc R U . . .
H3B H 0.618001 0.564411 0.704590 0.173 Uiso 1 1 calc R U . . .
H3C H 0.591825 0.639866 0.689906 0.173 Uiso 1 1 calc R U . . .
C4 C 0.665(2) 0.6748(19) 0.7405(8) 0.139(14) Uani 1 1 d . . . . .
H4A H 0.678350 0.710600 0.725394 0.208 Uiso 1 1 calc R U . . .
H4B H 0.717364 0.638721 0.740565 0.208 Uiso 1 1 calc R U . . .
H4C H 0.661840 0.698426 0.759521 0.208 Uiso 1 1 calc R U . . .
C5 C 0.5682(16) 0.8362(15) 0.6775(5) 0.080(7) Uani 1 1 d . . . . .
C6 C 0.5929(17) 0.7893(14) 0.6512(5) 0.091(8) Uani 1 1 d . . . . .
H6A H 0.657810 0.766855 0.654100 0.137 Uiso 1 1 calc R U . . .
H6B H 0.594366 0.818934 0.633644 0.137 Uiso 1 1 calc R U . . .
H6C H 0.542311 0.751961 0.649132 0.137 Uiso 1 1 calc R U . . .
C7 C 0.6505(19) 0.8846(14) 0.6845(6) 0.102(9) Uani 1 1 d . . . . .
H7A H 0.635555 0.910715 0.702456 0.153 Uiso 1 1 calc R U . . .
H7B H 0.659651 0.918808 0.668519 0.153 Uiso 1 1 calc R U . . .
H7C H 0.711268 0.856612 0.687105 0.153 Uiso 1 1 calc R U . . .
C8 C 0.474(2) 0.8781(15) 0.6689(6) 0.103(9) Uani 1 1 d . . . . .
H8A H 0.416054 0.846883 0.670971 0.155 Uiso 1 1 calc R U . . .
H8B H 0.479666 0.893888 0.648623 0.155 Uiso 1 1 calc R U . . .
H8C H 0.466660 0.919930 0.681582 0.155 Uiso 1 1 calc R U . . .
C9 C 0.4079(16) 0.8384(10) 0.7627(4) 0.061(5) Uani 1 1 d . . . . .
C10 C 0.5125(15) 0.8696(11) 0.7621(5) 0.066(6) Uani 1 1 d . . . . .
H10A H 0.560227 0.831407 0.757966 0.099 Uiso 1 1 calc R U . . .
H10B H 0.527618 0.891068 0.781086 0.099 Uiso 1 1 calc R U . . .
H10C H 0.516771 0.906500 0.746979 0.099 Uiso 1 1 calc R U . . .
C11 C 0.3313(18) 0.8988(10) 0.7676(4) 0.071(6) Uani 1 1 d . . . . .
H11A H 0.334661 0.933085 0.751452 0.106 Uiso 1 1 calc R U . . .
H11B H 0.346043 0.923599 0.785899 0.106 Uiso 1 1 calc R U . . .
H11C H 0.264662 0.878151 0.768557 0.106 Uiso 1 1 calc R U . . .
C12 C 0.3964(16) 0.7818(10) 0.7863(4) 0.065(6) Uani 1 1 d . . . . .
H12A H 0.333874 0.756061 0.783456 0.098 Uiso 1 1 calc R U . . .
H12B H 0.396123 0.805093 0.805413 0.098 Uiso 1 1 calc R U . . .
H12C H 0.451723 0.747958 0.785213 0.098 Uiso 1 1 calc R U . . .
C21 C 0.2321(16) 0.8995(12) 0.5870(5) 0.071(6) Uani 1 1 d . . . . .
C22 C 0.2017(19) 0.8289(15) 0.5749(5) 0.094(8) Uani 1 1 d . . . . .
H22A H 0.252494 0.793010 0.579340 0.141 Uiso 1 1 calc R U . . .
H22B H 0.194162 0.832867 0.553703 0.141 Uiso 1 1 calc R U . . .
H22C H 0.138566 0.814327 0.583523 0.141 Uiso 1 1 calc R U . . .
C23 C 0.345(2) 0.9124(16) 0.5787(6) 0.105(9) Uani 1 1 d . . . . .
H23A H 0.372602 0.949505 0.591322 0.158 Uiso 1 1 calc R U . . .
H23B H 0.349098 0.927925 0.558334 0.158 Uiso 1 1 calc R U . . .
H23C H 0.381799 0.867687 0.581194 0.158 Uiso 1 1 calc R U . . .
C24 C 0.170(2) 0.9584(14) 0.5765(6) 0.103(9) Uani 1 1 d . . . . .
H24A H 0.109242 0.960892 0.588228 0.155 Uiso 1 1 calc R U . . .
H24B H 0.152277 0.950068 0.556080 0.155 Uiso 1 1 calc R U . . .
H24C H 0.206069 1.003740 0.578179 0.155 Uiso 1 1 calc R U . . .
C25 C 0.1770(17) 0.9892(10) 0.6767(5) 0.070(6) Uani 1 1 d . . . . .
C26 C 0.279(2) 1.0174(12) 0.6699(7) 0.120(12) Uani 1 1 d . . . . .
H26A H 0.328710 0.985017 0.678121 0.180 Uiso 1 1 calc R U . . .
H26B H 0.286541 1.065196 0.678481 0.180 Uiso 1 1 calc R U . . .
H26C H 0.287521 1.020372 0.648790 0.180 Uiso 1 1 calc R U . . .
C27 C 0.151(2) 0.9960(12) 0.7091(5) 0.105(10) Uani 1 1 d . . . . .
H27A H 0.080940 1.009137 0.712867 0.125 Uiso 1 1 calc R U . . .
H27B H 0.197005 1.026319 0.720371 0.125 Uiso 1 1 calc R U . . .
C28 C 0.0952(18) 1.0230(10) 0.6590(5) 0.083(7) Uani 1 1 d . . . . .
H28A H 0.095002 1.002404 0.639344 0.125 Uiso 1 1 calc R U . . .
H28B H 0.106326 1.074875 0.657685 0.125 Uiso 1 1 calc R U . . .
H28C H 0.031302 1.013859 0.668340 0.125 Uiso 1 1 calc R U . . .
C29 C -0.0380(14) 0.8359(10) 0.6365(4) 0.051(4) Uani 1 1 d . . . . .
C30 C -0.0455(14) 0.8227(12) 0.6693(4) 0.065(5) Uani 1 1 d . . . . .
H30A H -0.007851 0.779512 0.674433 0.097 Uiso 1 1 calc R U . . .
H30B H -0.115070 0.816081 0.674766 0.097 Uiso 1 1 calc R U . . .
H30C H -0.018216 0.863941 0.679829 0.097 Uiso 1 1 calc R U . . .
C31 C -0.1204(17) 0.8885(12) 0.6264(5) 0.079(7) Uani 1 1 d . . . . .
H31A H -0.109438 0.935601 0.635353 0.119 Uiso 1 1 calc R U . . .
H31B H -0.185247 0.870049 0.632397 0.119 Uiso 1 1 calc R U . . .
H31C H -0.118448 0.893165 0.605203 0.119 Uiso 1 1 calc R U . . .
C32 C -0.0471(17) 0.7656(12) 0.6199(5) 0.071(6) Uani 1 1 d . . . . .
H32A H -0.045513 0.775190 0.598977 0.106 Uiso 1 1 calc R U . . .
H32B H -0.109750 0.742223 0.625005 0.106 Uiso 1 1 calc R U . . .
H32C H 0.008244 0.734083 0.625147 0.106 Uiso 1 1 calc R U . . .
C41 C -0.0083(16) 0.7444(11) 0.7582(4) 0.061(5) Uani 1 1 d . . . . .
C42 C 0.046(2) 0.7992(14) 0.7779(6) 0.108(11) Uani 1 1 d . . . . .
H42A H 0.112554 0.780906 0.782591 0.161 Uiso 1 1 calc R U . . .
H42B H 0.008719 0.806111 0.795910 0.161 Uiso 1 1 calc R U . . .
H42C H 0.052413 0.845030 0.767655 0.161 Uiso 1 1 calc R U . . .
C43 C -0.0921(19) 0.7812(13) 0.7426(5) 0.086(8) Uani 1 1 d . . . . .
H43A H -0.068495 0.826400 0.734217 0.130 Uiso 1 1 calc R U . . .
H43B H -0.145872 0.790971 0.756333 0.130 Uiso 1 1 calc R U . . .
H43C H -0.116648 0.750073 0.726949 0.130 Uiso 1 1 calc R U . . .
C44 C -0.0468(17) 0.6821(13) 0.7754(5) 0.079(6) Uani 1 1 d . . . . .
H44A H -0.071223 0.645085 0.762141 0.119 Uiso 1 1 calc R U . . .
H44B H -0.100932 0.698267 0.788036 0.119 Uiso 1 1 calc R U . . .
H44C H 0.006710 0.662377 0.787423 0.119 Uiso 1 1 calc R U . . .
C45 C -0.0660(16) 0.5664(10) 0.6898(4) 0.060(5) Uani 1 1 d . . . . .
C46 C -0.1165(15) 0.5235(10) 0.7125(4) 0.066(5) Uani 1 1 d . . . . .
H46A H -0.069736 0.512806 0.728260 0.100 Uiso 1 1 calc R U . . .
H46B H -0.140672 0.478579 0.704066 0.100 Uiso 1 1 calc R U . . .
H46C H -0.172544 0.550811 0.720359 0.100 Uiso 1 1 calc R U . . .
C47 C -0.138(2) 0.5968(12) 0.6674(5) 0.111(12) Uani 1 1 d . . . . .
H47A H -0.180976 0.632489 0.676694 0.167 Uiso 1 1 calc R U . . .
H47B H -0.179138 0.557863 0.659519 0.167 Uiso 1 1 calc R U . . .
H47C H -0.101147 0.619383 0.651509 0.167 Uiso 1 1 calc R U . . .
C48 C 0.0180(18) 0.5241(14) 0.6766(6) 0.094(9) Uani 1 1 d . . . . .
H48A H 0.061194 0.556427 0.665532 0.141 Uiso 1 1 calc R U . . .
H48B H -0.008854 0.487394 0.663512 0.141 Uiso 1 1 calc R U . . .
H48C H 0.056239 0.501028 0.692083 0.141 Uiso 1 1 calc R U . . .
C49 C 0.1868(15) 0.5526(11) 0.7554(5) 0.064(6) Uani 1 1 d . . . . .
C50 C 0.1491(19) 0.5217(13) 0.7836(5) 0.087(7) Uani 1 1 d . . . . .
H50A H 0.084331 0.542565 0.788173 0.130 Uiso 1 1 calc R U . . .
H50B H 0.195844 0.532737 0.799282 0.130 Uiso 1 1 calc R U . . .
H50C H 0.142534 0.469553 0.781684 0.130 Uiso 1 1 calc R U . . .
C51 C 0.238(2) 0.4972(16) 0.7375(5) 0.113(11) Uani 1 1 d . . . . .
H51A H 0.194238 0.455810 0.734904 0.170 Uiso 1 1 calc R U . . .
H51B H 0.298810 0.481941 0.747406 0.170 Uiso 1 1 calc R U . . .
H51C H 0.254807 0.517430 0.718457 0.170 Uiso 1 1 calc R U . . .
C52 C 0.258(2) 0.6152(15) 0.7628(7) 0.128(13) Uani 1 1 d . . . . .
H52A H 0.302816 0.623345 0.746419 0.192 Uiso 1 1 calc R U . . .
H52B H 0.296252 0.603072 0.780201 0.192 Uiso 1 1 calc R U . . .
H52C H 0.219121 0.658735 0.766462 0.192 Uiso 1 1 calc R U . . .
C61 C 0.2745(18) 0.2873(12) 0.6491(5) 0.074(6) Uani 1 1 d . . . . .
C62 C 0.351(2) 0.3029(19) 0.6711(5) 0.120(13) Uani 1 1 d . . . . .
H62A H 0.413739 0.280134 0.665343 0.180 Uiso 1 1 calc R U . . .
H62B H 0.330287 0.284159 0.690018 0.180 Uiso 1 1 calc R U . . .
H62C H 0.360967 0.354908 0.672501 0.180 Uiso 1 1 calc R U . . .
C63 C 0.191(2) 0.3373(15) 0.6514(5) 0.097(9) Uani 1 1 d . . . . .
H63A H 0.213818 0.386019 0.647075 0.146 Uiso 1 1 calc R U . . .
H63B H 0.164146 0.335692 0.671209 0.146 Uiso 1 1 calc R U . . .
H63C H 0.139318 0.323581 0.637516 0.146 Uiso 1 1 calc R U . . .
C64 C 0.239(2) 0.2134(14) 0.6502(6) 0.110(10) Uani 1 1 d . . . . .
H64A H 0.190174 0.205699 0.634842 0.166 Uiso 1 1 calc R U . . .
H64B H 0.209293 0.204107 0.669203 0.166 Uiso 1 1 calc R U . . .
H64C H 0.295427 0.180731 0.647242 0.166 Uiso 1 1 calc R U . . .
C65 C 0.1002(15) 0.3303(10) 0.5643(4) 0.060(5) Uani 1 1 d . . . . .
C66 C 0.0494(17) 0.3936(12) 0.5787(6) 0.087(8) Uani 1 1 d . . . . .
H66A H 0.019036 0.378089 0.597048 0.130 Uiso 1 1 calc R U . . .
H66B H -0.001876 0.412553 0.565756 0.130 Uiso 1 1 calc R U . . .
H66C H 0.098369 0.431183 0.582729 0.130 Uiso 1 1 calc R U . . .
C67 C 0.0280(18) 0.2689(12) 0.5597(7) 0.094(9) Uani 1 1 d . . . . .
H67A H 0.063753 0.227118 0.552153 0.140 Uiso 1 1 calc R U . . .
H67B H -0.022837 0.283472 0.545646 0.140 Uiso 1 1 calc R U . . .
H67C H -0.003485 0.256572 0.578221 0.140 Uiso 1 1 calc R U . . .
C68 C 0.148(2) 0.3516(12) 0.5352(5) 0.084(7) Uani 1 1 d . . . . .
H68A H 0.195110 0.390846 0.538446 0.127 Uiso 1 1 calc R U . . .
H68B H 0.096562 0.367336 0.521613 0.127 Uiso 1 1 calc R U . . .
H68C H 0.183129 0.310263 0.527021 0.127 Uiso 1 1 calc R U . . .
C69 C 0.3921(19) 0.2071(11) 0.5621(5) 0.073(6) Uani 1 1 d . . . . .
C70 C 0.474(2) 0.1908(12) 0.5844(6) 0.106(10) Uani 1 1 d . . . . .
H70A H 0.528398 0.224629 0.581812 0.160 Uiso 1 1 calc R U . . .
H70B H 0.497791 0.141745 0.581455 0.160 Uiso 1 1 calc R U . . .
H70C H 0.446677 0.195451 0.604082 0.160 Uiso 1 1 calc R U . . .
C71 C 0.301(2) 0.1623(10) 0.5662(5) 0.091(9) Uani 1 1 d . . . . .
H71A H 0.281796 0.162576 0.586761 0.136 Uiso 1 1 calc R U . . .
H71B H 0.314422 0.112941 0.560023 0.136 Uiso 1 1 calc R U . . .
H71C H 0.246712 0.182009 0.554447 0.136 Uiso 1 1 calc R U . . .
C72 C 0.4292(19) 0.2026(11) 0.5314(5) 0.082(7) Uani 1 1 d . . . . .
H72A H 0.378328 0.220590 0.518112 0.124 Uiso 1 1 calc R U . . .
H72B H 0.444336 0.152532 0.526688 0.124 Uiso 1 1 calc R U . . .
H72C H 0.489341 0.231609 0.529467 0.124 Uiso 1 1 calc R U . . .
C81 C 0.0956(18) 0.5820(14) 0.5018(5) 0.076(7) Uani 1 1 d . . . . .
C82 C 0.0941(18) 0.6158(13) 0.4723(5) 0.087(8) Uani 1 1 d . . . . .
H82A H 0.159337 0.636316 0.468071 0.131 Uiso 1 1 calc R U . . .
H82B H 0.044074 0.653925 0.471924 0.131 Uiso 1 1 calc R U . . .
H82C H 0.077811 0.579558 0.457664 0.131 Uiso 1 1 calc R U . . .
C83 C 0.109(2) 0.6323(15) 0.5255(6) 0.113(11) Uani 1 1 d . . . . .
H83A H 0.130821 0.606417 0.542942 0.170 Uiso 1 1 calc R U . . .
H83B H 0.046060 0.656540 0.529575 0.170 Uiso 1 1 calc R U . . .
H83C H 0.159050 0.667915 0.520120 0.170 Uiso 1 1 calc R U . . .
C84 C -0.001(2) 0.538(2) 0.5056(8) 0.134(14) Uani 1 1 d . . . . .
H84A H 0.014833 0.486720 0.505010 0.201 Uiso 1 1 calc R U . . .
H84B H -0.046923 0.549653 0.489810 0.201 Uiso 1 1 calc R U . . .
H84C H -0.031227 0.549844 0.524326 0.201 Uiso 1 1 calc R U . . .
C85 C 0.3278(15) 0.4342(9) 0.4621(4) 0.069(5) Uani 1 1 d D U . . .
C86A C 0.333(3) 0.4921(15) 0.4394(6) 0.072(10) Uani 0.55(3) 1 d D U P A 1
H86A H 0.284157 0.529541 0.444073 0.108 Uiso 0.55(3) 1 calc R U P A 1
H86B H 0.317416 0.471694 0.420284 0.108 Uiso 0.55(3) 1 calc R U P A 1
H86C H 0.399216 0.512904 0.439134 0.108 Uiso 0.55(3) 1 calc R U P A 1
C87A C 0.225(2) 0.3987(19) 0.4614(8) 0.082(11) Uani 0.55(3) 1 d D U P A 1
H87A H 0.217807 0.367174 0.478319 0.123 Uiso 0.55(3) 1 calc R U P A 1
H87B H 0.218334 0.370371 0.443520 0.123 Uiso 0.55(3) 1 calc R U P A 1
H87C H 0.173767 0.435758 0.461875 0.123 Uiso 0.55(3) 1 calc R U P A 1
C88A C 0.407(3) 0.378(2) 0.4577(10) 0.104(13) Uani 0.55(3) 1 d D U P A 1
H88A H 0.472399 0.399727 0.461750 0.156 Uiso 0.55(3) 1 calc R U P A 1
H88B H 0.405672 0.361158 0.437599 0.156 Uiso 0.55(3) 1 calc R U P A 1
H88C H 0.396046 0.338217 0.471034 0.156 Uiso 0.55(3) 1 calc R U P A 1
C86B C 0.259(3) 0.473(2) 0.4416(9) 0.093(13) Uani 0.45(3) 1 d D U P A 2
H86D H 0.274186 0.458419 0.421523 0.140 Uiso 0.45(3) 1 calc R U P A 2
H86E H 0.268735 0.524604 0.443624 0.140 Uiso 0.45(3) 1 calc R U P A 2
H86F H 0.190660 0.460366 0.446218 0.140 Uiso 0.45(3) 1 calc R U P A 2
C87B C 0.297(4) 0.3556(16) 0.4650(9) 0.086(13) Uani 0.45(3) 1 d D U P A 2
H87D H 0.350471 0.328452 0.474313 0.128 Uiso 0.45(3) 1 calc R U P A 2
H87E H 0.283776 0.335623 0.445673 0.128 Uiso 0.45(3) 1 calc R U P A 2
H87F H 0.236996 0.352383 0.476938 0.128 Uiso 0.45(3) 1 calc R U P A 2
C88B C 0.434(2) 0.436(3) 0.4504(10) 0.088(13) Uani 0.45(3) 1 d D U P A 2
H88D H 0.460267 0.485085 0.452088 0.132 Uiso 0.45(3) 1 calc R U P A 2
H88E H 0.434655 0.421421 0.429989 0.132 Uiso 0.45(3) 1 calc R U P A 2
H88F H 0.475594 0.403476 0.461847 0.132 Uiso 0.45(3) 1 calc R U P A 2
C89 C 0.4154(19) 0.6481(12) 0.4923(4) 0.070(6) Uani 1 1 d . . . . .
C90 C 0.397(3) 0.7119(13) 0.5115(5) 0.119(13) Uani 1 1 d . . . . .
H90A H 0.353627 0.745805 0.501467 0.178 Uiso 1 1 calc R U . . .
H90B H 0.460604 0.735365 0.515852 0.178 Uiso 1 1 calc R U . . .
H90C H 0.366164 0.696193 0.529638 0.178 Uiso 1 1 calc R U . . .
C91 C 0.433(2) 0.6733(13) 0.4608(5) 0.084(7) Uani 1 1 d . . . . .
H91A H 0.438160 0.631500 0.447997 0.127 Uiso 1 1 calc R U . . .
H91B H 0.493709 0.701458 0.459833 0.127 Uiso 1 1 calc R U . . .
H91C H 0.376574 0.703011 0.454544 0.127 Uiso 1 1 calc R U . . .
C92 C 0.504(2) 0.6070(16) 0.5034(6) 0.099(9) Uani 1 1 d . . . . .
H92A H 0.488447 0.587072 0.522626 0.148 Uiso 1 1 calc R U . . .
H92B H 0.560734 0.639201 0.504906 0.148 Uiso 1 1 calc R U . . .
H92C H 0.519159 0.567854 0.489909 0.148 Uiso 1 1 calc R U . . .
C101 C 0.7011(14) 0.4059(11) 0.5284(4) 0.061(5) Uani 1 1 d . . . . .
C102 C 0.6734(14) 0.3294(11) 0.5172(5) 0.070(6) Uani 1 1 d . . . . .
H10D H 0.669637 0.296257 0.533736 0.105 Uiso 1 1 calc R U . . .
H10E H 0.724013 0.312725 0.503524 0.105 Uiso 1 1 calc R U . . .
H10F H 0.608999 0.331164 0.507381 0.105 Uiso 1 1 calc R U . . .
C103 C 0.7129(18) 0.4575(14) 0.5031(4) 0.084(8) Uani 1 1 d . . . . .
H10G H 0.648570 0.464591 0.493635 0.126 Uiso 1 1 calc R U . . .
H10H H 0.759959 0.437551 0.489023 0.126 Uiso 1 1 calc R U . . .
H10I H 0.737669 0.503535 0.510296 0.126 Uiso 1 1 calc R U . . .
C104 C 0.7991(15) 0.3993(12) 0.5435(5) 0.071(6) Uani 1 1 d . . . . .
H10J H 0.817889 0.445915 0.551646 0.106 Uiso 1 1 calc R U . . .
H10K H 0.849498 0.383795 0.529494 0.106 Uiso 1 1 calc R U . . .
H10L H 0.793988 0.363961 0.559190 0.106 Uiso 1 1 calc R U . . .
C105 C 0.6625(18) 0.4100(12) 0.6244(5) 0.072(6) Uani 1 1 d . . . . .
C106 C 0.6072(19) 0.4531(13) 0.6481(5) 0.086(8) Uani 1 1 d . . . . .
H10M H 0.646177 0.495531 0.653294 0.130 Uiso 1 1 calc R U . . .
H10N H 0.597695 0.423056 0.665315 0.130 Uiso 1 1 calc R U . . .
H10O H 0.542514 0.468245 0.640547 0.130 Uiso 1 1 calc R U . . .
C107 C 0.5972(17) 0.3490(12) 0.6141(5) 0.082(8) Uani 1 1 d . . . . .
H10P H 0.535387 0.368440 0.606181 0.123 Uiso 1 1 calc R U . . .
H10Q H 0.582330 0.317078 0.630427 0.123 Uiso 1 1 calc R U . . .
H10R H 0.631858 0.321975 0.598853 0.123 Uiso 1 1 calc R U . . .
C108 C 0.7579(18) 0.3870(12) 0.6374(5) 0.084(7) Uani 1 1 d . . . . .
H10S H 0.792938 0.355727 0.623751 0.126 Uiso 1 1 calc R U . . .
H10T H 0.745118 0.360830 0.655546 0.126 Uiso 1 1 calc R U . . .
H10U H 0.798584 0.429271 0.641608 0.126 Uiso 1 1 calc R U . . .
C109 C 0.721(2) 0.6162(12) 0.5763(5) 0.074(6) Uani 1 1 d . . . . .
C110 C 0.6691(16) 0.6330(12) 0.6039(5) 0.076(7) Uani 1 1 d . . . . .
H11D H 0.598977 0.642404 0.599979 0.114 Uiso 1 1 calc R U . . .
H11E H 0.699226 0.675497 0.612817 0.114 Uiso 1 1 calc R U . . .
H11F H 0.675043 0.592217 0.617250 0.114 Uiso 1 1 calc R U . . .
C111 C 0.709(2) 0.6799(14) 0.5546(6) 0.128(13) Uani 1 1 d . . . . .
H11G H 0.738241 0.667088 0.535812 0.192 Uiso 1 1 calc R U . . .
H11H H 0.741733 0.722422 0.562405 0.192 Uiso 1 1 calc R U . . .
H11I H 0.637959 0.690148 0.551844 0.192 Uiso 1 1 calc R U . . .
C112 C 0.8274(18) 0.5995(15) 0.5804(6) 0.105(10) Uani 1 1 d . . . . .
H11J H 0.833996 0.556946 0.592791 0.157 Uiso 1 1 calc R U . . .
H11K H 0.860295 0.640274 0.589775 0.157 Uiso 1 1 calc R U . . .
H11L H 0.858181 0.590239 0.561493 0.157 Uiso 1 1 calc R U . . .
C113 C 0.343(2) 0.5404(9) 0.6489(4) 0.098(8) Uani 1 1 d D . . . .
C114 C 0.1262(13) 0.5933(9) 0.6070(4) 0.055(5) Uani 1 1 d D . . . .
H114 H 0.058203 0.589499 0.601918 0.066 Uiso 1 1 calc R U . . .
C115 C 0.3975(18) 0.7003(11) 0.5967(4) 0.085(7) Uani 1 1 d D . . . .
H115 H 0.451678 0.728524 0.590140 0.102 Uiso 1 1 calc R U . . .

loop_
_atom_site_aniso_label
_atom_site_aniso_U_11
_atom_site_aniso_U_22
_atom_site_aniso_U_33
_atom_site_aniso_U_23
_atom_site_aniso_U_13
_atom_site_aniso_U_12
U1 0.0434(3) 0.0293(2) 0.0402(2) -0.0069(2) 0.0031(2) -0.0013(2)
U2 0.0450(3) 0.0290(2) 0.0400(2) -0.0045(2) 0.0033(2) -0.0013(2)
K1 0.0455(19) 0.0347(17) 0.0459(17) -0.0049(14) -0.0015(13) -0.0017(14)
K2 0.047(2) 0.0380(18) 0.0485(19) -0.0069(14) -0.0046(15) 0.0052(15)
Si1 0.041(3) 0.040(2) 0.061(3) -0.018(2) -0.005(2) 0.000(2)
Si2 0.052(3) 0.035(2) 0.046(2) 0.0024(18) 0.0034(19) 0.001(2)
Si3 0.052(3) 0.036(2) 0.045(2) 0.0055(18) 0.0084(19) -0.002(2)
Si4 0.057(3) 0.034(2) 0.060(3) 0.006(2) -0.010(2) -0.011(2)
Si5 0.056(3) 0.038(2) 0.041(2) -0.0010(18) -0.0026(18) 0.005(2)
Si6 0.045(3) 0.039(2) 0.047(2) -0.0018(19) 0.0006(17) -0.0047(19)
O1 0.028(6) 0.044(6) 0.058(7) -0.016(5) -0.009(4) -0.012(5)
O2 0.065(9) 0.057(8) 0.071(8) -0.011(7) -0.015(6) 0.025(7)
O3 0.045(8) 0.074(9) 0.079(9) -0.027(8) -0.008(7) -0.005(7)
O4 0.053(7) 0.051(7) 0.045(6) -0.018(5) -0.002(5) -0.013(6)
O21 0.050(7) 0.025(5) 0.045(6) 0.002(4) -0.004(4) 0.001(4)
O22 0.053(8) 0.062(8) 0.071(8) 0.019(6) 0.016(6) -0.007(7)
O23 0.074(10) 0.033(6) 0.064(8) -0.006(5) -0.004(6) 0.006(6)
O24 0.052(7) 0.043(6) 0.050(6) 0.009(5) -0.003(5) 0.001(5)
O41 0.038(6) 0.037(6) 0.055(6) -0.005(5) 0.011(5) -0.002(5)
O42 0.053(7) 0.044(6) 0.044(6) 0.004(5) 0.013(5) 0.002(6)
O43 0.034(6) 0.044(6) 0.058(7) 0.008(5) -0.007(5) -0.010(5)
O44 0.066(9) 0.035(6) 0.066(8) 0.013(6) -0.001(6) -0.003(6)
O61 0.076(9) 0.017(5) 0.061(7) -0.011(5) -0.005(6) -0.003(5)
O62 0.074(9) 0.057(8) 0.055(7) 0.015(6) -0.011(6) -0.016(7)
O63 0.042(7) 0.059(8) 0.077(8) 0.019(6) -0.009(6) -0.011(6)
O64 0.070(9) 0.023(5) 0.071(8) -0.008(5) -0.005(6) -0.008(6)
O81 0.078(9) 0.033(5) 0.028(5) 0.001(4) -0.002(5) 0.004(6)
O82 0.049(8) 0.062(8) 0.069(8) 0.010(7) -0.009(6) 0.006(7)
O83 0.064(8) 0.039(6) 0.044(6) -0.005(5) -0.006(5) 0.013(6)
O84 0.077(10) 0.043(7) 0.060(7) 0.007(6) 0.001(7) -0.002(7)
O101 0.051(7) 0.039(6) 0.055(7) -0.005(5) 0.011(5) -0.006(5)
O102 0.045(7) 0.047(7) 0.055(7) -0.011(5) 0.003(5) -0.001(5)
O103 0.050(7) 0.049(7) 0.054(6) 0.009(5) -0.008(5) -0.004(5)
O104 0.059(8) 0.046(7) 0.054(7) -0.006(5) 0.000(5) -0.014(6)
O105 0.059(10) 0.078(9) 0.083(9) -0.025(7) -0.008(7) 0.004(7)
O106 0.096(11) 0.050(6) 0.063(7) -0.017(6) 0.006(7) 0.003(8)
O107 0.087(11) 0.048(7) 0.067(7) -0.007(6) 0.008(7) 0.011(7)
O108 0.042(7) 0.070(8) 0.089(10) -0.034(7) 0.000(6) 0.031(6)
O109 0.054(8) 0.059(8) 0.083(8) -0.030(6) 0.008(7) 0.000(7)
O110 0.101(11) 0.033(6) 0.057(7) -0.010(5) 0.026(7) -0.002(6)
O111 0.058(8) 0.039(6) 0.077(8) -0.023(6) 0.022(6) -0.010(6)
C1 0.058(15) 0.089(18) 0.110(19) -0.033(15) -0.033(13) 0.024(13)
C2 0.14(3) 0.11(3) 0.16(3) 0.03(2) 0.00(2) 0.07(2)
C3 0.09(2) 0.09(2) 0.17(3) -0.06(2) -0.026(19) 0.061(16)
C4 0.070(19) 0.14(3) 0.21(4) -0.03(3) -0.06(2) 0.04(2)
C5 0.048(13) 0.11(2) 0.087(16) -0.040(15) 0.003(11) -0.006(13)
C6 0.064(15) 0.11(2) 0.103(19) -0.035(15) 0.016(13) -0.032(14)
C7 0.067(16) 0.11(2) 0.13(2) -0.009(17) 0.010(16) -0.046(16)
C8 0.12(2) 0.09(2) 0.10(2) 0.031(16) -0.004(17) -0.023(18)
C9 0.082(15) 0.041(10) 0.059(11) -0.023(8) -0.020(10) 0.009(9)
C10 0.057(13) 0.065(13) 0.076(13) -0.027(11) -0.016(10) -0.014(10)
C11 0.112(19) 0.043(10) 0.057(11) -0.020(8) -0.019(11) 0.016(11)
C12 0.085(15) 0.056(12) 0.054(11) -0.010(9) -0.021(10) 0.002(11)
C21 0.058(12) 0.087(15) 0.068(12) 0.034(12) 0.010(11) 0.015(12)
C22 0.10(2) 0.12(2) 0.067(14) 0.011(15) 0.005(12) 0.020(18)
C23 0.09(2) 0.14(3) 0.092(18) 0.031(17) 0.015(16) -0.016(19)
C24 0.10(2) 0.11(2) 0.095(18) 0.053(16) 0.007(15) 0.010(17)
C25 0.080(16) 0.035(10) 0.095(15) -0.009(10) -0.022(12) 0.013(10)
C26 0.10(2) 0.039(11) 0.22(4) -0.021(17) -0.07(2) -0.018(13)
C27 0.14(3) 0.082(18) 0.089(16) -0.047(13) -0.033(17) 0.048(18)
C28 0.12(2) 0.035(9) 0.090(15) -0.016(12) 0.001(15) 0.026(12)
C29 0.049(11) 0.048(10) 0.055(10) 0.008(8) 0.002(8) -0.010(8)
C30 0.054(12) 0.075(13) 0.066(11) 0.015(11) 0.011(9) -0.006(11)
C31 0.074(16) 0.068(14) 0.096(17) 0.011(12) -0.003(12) 0.033(12)
C32 0.070(15) 0.076(15) 0.065(12) 0.015(11) -0.024(11) -0.009(12)
C41 0.072(14) 0.058(12) 0.053(10) -0.001(9) 0.022(9) -0.005(10)
C42 0.13(2) 0.10(2) 0.092(18) -0.053(16) 0.040(17) -0.043(18)
C43 0.10(2) 0.072(16) 0.090(17) 0.011(13) 0.009(14) 0.034(14)
C44 0.085(16) 0.078(15) 0.074(14) 0.002(13) 0.016(11) -0.013(14)
C45 0.067(13) 0.044(10) 0.068(12) 0.002(9) 0.005(10) -0.027(9)
C46 0.069(14) 0.044(10) 0.087(14) 0.000(10) 0.010(10) -0.008(10)
C47 0.15(3) 0.076(16) 0.11(2) 0.036(14) -0.076(19) -0.067(18)
C48 0.091(19) 0.082(17) 0.109(19) -0.043(16) 0.033(15) -0.030(16)
C49 0.058(12) 0.051(11) 0.084(14) 0.040(10) -0.015(10) -0.016(9)
C50 0.086(17) 0.079(15) 0.096(16) 0.008(14) 0.003(14) 0.040(15)
C51 0.13(3) 0.13(3) 0.079(16) 0.017(16) 0.024(17) 0.04(2)
C52 0.10(2) 0.12(2) 0.16(3) 0.05(2) -0.09(2) 0.001(19)
C61 0.071(15) 0.068(13) 0.082(14) 0.021(11) -0.014(12) -0.009(12)
C62 0.085(18) 0.21(4) 0.064(13) 0.002(18) -0.008(13) 0.07(2)
C63 0.11(2) 0.10(2) 0.082(17) 0.008(15) -0.004(14) -0.032(17)
C64 0.13(3) 0.094(19) 0.10(2) 0.025(15) 0.047(19) -0.019(19)
C65 0.069(13) 0.039(10) 0.071(12) 0.003(9) -0.011(9) -0.012(9)
C66 0.061(15) 0.074(15) 0.12(2) -0.009(14) -0.021(14) -0.016(12)
C67 0.065(16) 0.052(13) 0.16(3) 0.025(15) -0.026(16) -0.019(12)
C68 0.104(19) 0.070(14) 0.080(14) 0.028(12) -0.030(14) -0.008(14)
C69 0.096(18) 0.046(11) 0.076(14) -0.019(10) -0.019(12) 0.006(11)
C70 0.12(2) 0.052(13) 0.14(2) -0.032(15) -0.07(2) 0.023(14)
C71 0.15(3) 0.033(10) 0.090(16) -0.004(10) 0.002(15) -0.034(13)
C72 0.096(18) 0.050(12) 0.100(18) -0.038(12) 0.000(14) -0.014(12)
C81 0.068(15) 0.099(18) 0.062(13) -0.001(12) 0.002(11) 0.018(13)
C82 0.080(17) 0.090(17) 0.092(17) 0.021(14) -0.016(13) 0.042(14)
C83 0.12(2) 0.13(2) 0.099(19) -0.015(17) -0.014(16) 0.10(2)
C84 0.07(2) 0.15(3) 0.18(4) 0.05(3) 0.01(2) 0.00(2)
C85 0.095(15) 0.058(11) 0.055(10) -0.016(9) 0.013(10) 0.009(10)
C86A 0.09(3) 0.07(2) 0.053(16) -0.024(15) 0.002(17) -0.030(19)
C87A 0.12(3) 0.07(2) 0.057(18) -0.024(16) 0.00(2) 0.02(2)
C88A 0.12(3) 0.11(3) 0.08(2) -0.03(2) -0.01(2) 0.02(3)
C86B 0.13(3) 0.07(2) 0.08(2) -0.01(2) 0.00(3) 0.01(3)
C87B 0.11(3) 0.08(2) 0.07(2) -0.04(2) 0.00(2) -0.01(2)
C88B 0.11(3) 0.09(3) 0.07(2) -0.02(2) 0.00(2) 0.01(3)
C89 0.087(17) 0.071(14) 0.054(11) 0.001(10) 0.006(10) -0.011(12)
C90 0.21(4) 0.068(16) 0.076(17) -0.021(13) 0.03(2) -0.05(2)
C91 0.13(2) 0.063(14) 0.064(13) 0.009(11) 0.019(13) 0.002(15)
C92 0.09(2) 0.11(2) 0.091(19) 0.028(17) -0.017(15) -0.015(17)
C101 0.046(11) 0.070(13) 0.067(12) 0.000(10) 0.007(9) 0.012(9)
C102 0.051(12) 0.064(13) 0.093(15) -0.031(12) 0.006(10) 0.005(10)
C103 0.081(17) 0.104(19) 0.066(13) -0.023(13) 0.031(12) -0.009(14)
C104 0.051(13) 0.080(15) 0.082(14) -0.010(12) -0.002(10) 0.002(11)
C105 0.080(17) 0.069(14) 0.066(12) 0.020(10) -0.012(12) 0.008(13)
C106 0.10(2) 0.087(17) 0.068(14) 0.014(12) 0.001(13) 0.021(15)
C107 0.094(18) 0.065(14) 0.088(16) 0.027(12) -0.039(13) -0.037(13)
C108 0.090(19) 0.070(14) 0.092(16) 0.006(12) -0.037(14) 0.015(14)
C109 0.094(18) 0.063(13) 0.063(12) 0.001(10) -0.008(12) -0.006(12)
C110 0.058(14) 0.066(13) 0.104(17) -0.022(12) 0.009(12) -0.023(11)
C111 0.18(3) 0.074(17) 0.13(2) 0.041(18) -0.04(2) -0.04(2)
C112 0.062(17) 0.13(2) 0.12(2) -0.060(19) 0.007(15) -0.017(16)
C113 0.14(2) 0.076(10) 0.080(12) -0.039(8) 0.019(13) -0.007(13)
C114 0.041(10) 0.050(9) 0.073(10) -0.023(8) 0.005(7) 0.004(7)
C115 0.102(18) 0.063(12) 0.089(12) -0.037(10) 0.001(11) 0.032(11)

loop_
_atom_type_symbol
_atom_type_description
_atom_type_scat_dispersion_real
_atom_type_scat_dispersion_imag
_atom_type_scat_source
C C 0.0181 0.0091 'International Tables Vol C Tables 4.2.6.8 and 6.1.1.4'
H H 0.0000 0.0000 'International Tables Vol C Tables 4.2.6.8 and 6.1.1.4'
K K 0.3868 1.0657 'International Tables Vol C Tables 4.2.6.8 and 6.1.1.4'
O O 0.0492 0.0322 'International Tables Vol C Tables 4.2.6.8 and 6.1.1.4'
Si Si 0.2541 0.3302 'International Tables Vol C Tables 4.2.6.8 and 6.1.1.4'
U U -4.3638 13.4090 'International Tables Vol C Tables 4.2.6.8 and 6.1.1.4'

loop_
_exptl_crystal_face_index_h
_exptl_crystal_face_index_k
_exptl_crystal_face_index_l
_exptl_crystal_face_perp_dist
-1 11 10 0.0724
-8 1 -9 0.1033
1 9 -20 0.0431
8 -1 9 0.1214
1 0 -30 0.0405
-1 -10 -15 0.0498
-4 -9 15 0.0672
-1 -9 18 0.0760
-4 -3 25 0.0765
-1 -3 28 0.0852
-3 4 26 0.0809
-2 4 27 0.0788
2 6 -26 0.0281

loop_
_geom_angle_atom_site_label_1
_geom_angle_atom_site_label_2
_geom_angle_atom_site_label_3
_geom_angle
O1 U1 O41 87.9(4)
O1 U1 O21 91.5(4)
O41 U1 O21 86.2(4)
O1 U1 O109 176.8(5)
O41 U1 O109 92.1(4)
O21 U1 O109 85.3(4)
O1 U1 O111 91.3(4)
O41 U1 O111 165.3(4)
O21 U1 O111 79.2(4)
O109 U1 O111 87.9(5)
O1 U1 O105 101.5(4)
O41 U1 O105 133.7(5)
O21 U1 O105 137.8(5)
O109 U1 O105 80.8(5)
O111 U1 O105 60.8(5)
O1 U1 O107 95.4(5)
O41 U1 O107 78.1(4)
O21 U1 O107 162.5(4)
O109 U1 O107 87.7(5)
O111 U1 O107 116.6(4)
O105 U1 O107 56.1(5)
O1 U1 C113 102.9(7)
O41 U1 C113 104.6(5)
O21 U1 C113 162.1(6)
O109 U1 C113 80.2(7)
O111 U1 C113 89.9(5)
O105 U1 C113 29.1(4)
O107 U1 C113 27.4(4)
O1 U1 K1 57.5(3)
O41 U1 K1 52.2(3)
O21 U1 K1 51.4(3)
O109 U1 K1 120.2(3)
O111 U1 K1 115.8(3)
O105 U1 K1 159.0(3)
O107 U1 K1 120.6(3)
C113 U1 K1 146.1(4)
O101 U2 O81 90.5(4)
O101 U2 O61 88.1(4)
O81 U2 O61 84.3(4)
O101 U2 O108 177.5(5)
O81 U2 O108 87.3(5)
O61 U2 O108 92.9(5)
O101 U2 O110 91.8(4)
O81 U2 O110 82.8(4)
O61 U2 O110 167.1(4)
O108 U2 O110 86.7(5)
O101 U2 O106 96.0(5)
O81 U2 O106 157.8(4)
O61 U2 O106 74.8(4)
O108 U2 O106 86.5(5)
O110 U2 O106 118.0(4)
O101 U2 O105 99.2(5)
O81 U2 O105 143.6(5)
O61 U2 O105 130.7(5)
O108 U2 O105 81.9(5)
O110 U2 O105 62.0(5)
O106 U2 O105 56.0(5)
O101 U2 C113 102.5(7)
O81 U2 C113 165.8(7)
O61 U2 C113 101.6(5)
O108 U2 C113 79.6(7)
O110 U2 C113 91.0(4)
O106 U2 C113 27.4(4)
O105 U2 C113 29.2(4)
O101 U2 K2 56.0(3)
O81 U2 K2 53.1(3)
O61 U2 K2 50.1(3)
O108 U2 K2 123.2(3)
O110 U2 K2 120.2(3)
O106 U2 K2 114.6(3)
O105 U2 K2 154.2(3)
C113 U2 K2 139.9(5)
O42 K1 O4 115.8(4)
O42 K1 O23 130.5(4)
O4 K1 O23 113.6(4)
O42 K1 O21 106.9(3)
O4 K1 O21 111.9(3)
O23 K1 O21 54.8(3)
O42 K1 O41 54.8(3)
O4 K1 O41 102.3(3)
O23 K1 O41 116.3(4)
O21 K1 O41 63.7(3)
O42 K1 O1 109.3(3)
O4 K1 O1 53.4(3)
O23 K1 O1 101.6(4)
O21 K1 O1 63.9(3)
O41 K1 O1 61.1(3)
O42 K1 Si2 118.6(3)
O4 K1 Si2 119.4(3)
O23 K1 Si2 28.0(3)
O21 K1 Si2 27.3(2)
O41 K1 Si2 88.7(2)
O1 K1 Si2 84.6(2)
O42 K1 Si3 27.5(3)
O4 K1 Si3 111.7(3)
O23 K1 Si3 127.6(3)
O21 K1 Si3 84.8(2)
O41 K1 Si3 27.3(2)
O1 K1 Si3 85.1(2)
Si2 K1 Si3 104.50(14)
O42 K1 C27 120.5(6)
O4 K1 C27 103.6(6)
O23 K1 C27 41.8(5)
O21 K1 C27 96.4(4)
O41 K1 C27 151.9(5)
O1 K1 C27 130.0(6)
Si2 K1 C27 69.3(4)
Si3 K1 C27 141.4(6)
O42 K1 Si1 115.4(3)
O4 K1 Si1 26.2(2)
O23 K1 Si1 109.9(3)
O21 K1 Si1 88.4(2)
O41 K1 Si1 81.6(2)
O1 K1 Si1 27.25(19)
Si2 K1 Si1 103.32(15)
Si3 K1 Si1 99.35(14)
C27 K1 Si1 119.3(6)
O42 K1 U1 91.8(3)
O4 K1 U1 89.7(2)
O23 K1 U1 90.9(3)
O21 K1 U1 37.5(2)
O41 K1 U1 37.2(2)
O1 K1 U1 36.44(18)
Si2 K1 U1 64.53(9)
Si3 K1 U1 64.33(9)
C27 K1 U1 132.4(4)
Si1 K1 U1 63.58(9)
O83 K2 O102 121.6(4)
O83 K2 O64 125.2(4)
O102 K2 O64 113.1(4)
O83 K2 O61 105.7(4)
O102 K2 O61 110.7(4)
O64 K2 O61 55.0(3)
O83 K2 O81 54.8(3)
O102 K2 O81 106.2(4)
O64 K2 O81 114.4(4)
O61 K2 O81 63.0(3)
O83 K2 O101 112.4(3)
O102 K2 O101 53.6(3)
O64 K2 O101 102.4(3)
O61 K2 O101 63.3(3)
O81 K2 O101 63.4(3)
O83 K2 Si4 115.9(3)
O102 K2 Si4 117.5(3)
O64 K2 Si4 27.9(3)
O61 K2 Si4 27.3(2)
O81 K2 Si4 87.5(2)
O101 K2 Si4 84.1(2)
O83 K2 Si5 27.6(2)
O102 K2 Si5 115.9(3)
O64 K2 Si5 124.7(3)
O61 K2 Si5 84.4(3)
O81 K2 Si5 27.16(19)
O101 K2 Si5 87.2(2)
Si4 K2 Si5 103.41(15)
O83 K2 Si6 120.1(3)
O102 K2 Si6 26.6(2)
O64 K2 Si6 110.3(3)
O61 K2 Si6 87.3(3)
O81 K2 Si6 84.6(3)
O101 K2 Si6 27.1(2)
Si4 K2 Si6 102.03(14)
Si5 K2 Si6 102.46(14)
O83 K2 U2 92.2(2)
O102 K2 U2 90.1(2)
O64 K2 U2 91.6(3)
O61 K2 U2 37.6(2)
O81 K2 U2 37.58(18)
O101 K2 U2 36.6(2)
Si4 K2 U2 64.73(10)
Si5 K2 U2 64.71(9)
Si6 K2 U2 63.57(9)
O3 Si1 O1 113.5(7)
O3 Si1 O2 106.3(8)
O1 Si1 O2 115.7(7)
O3 Si1 O4 111.5(7)
O1 Si1 O4 104.6(6)
O2 Si1 O4 105.1(7)
O3 Si1 K1 128.5(6)
O1 Si1 K1 59.1(4)
O2 Si1 K1 123.1(6)
O4 Si1 K1 45.5(4)
O21 Si2 O24 114.0(6)
O21 Si2 O22 113.8(7)
O24 Si2 O22 106.8(7)
O21 Si2 O23 102.4(6)
O24 Si2 O23 113.0(7)
O22 Si2 O23 106.7(7)
O21 Si2 K1 54.1(4)
O24 Si2 K1 120.7(5)
O22 Si2 K1 131.9(6)
O23 Si2 K1 49.4(4)
O41 Si3 O44 115.0(7)
O41 Si3 O43 114.9(6)
O44 Si3 O43 106.5(7)
O41 Si3 O42 102.5(6)
O44 Si3 O42 111.0(7)
O43 Si3 O42 106.7(7)
O41 Si3 K1 54.4(4)
O44 Si3 K1 129.1(5)
O43 Si3 K1 123.3(5)
O42 Si3 K1 48.1(4)
O62 Si4 O61 116.4(7)
O62 Si4 O64 105.6(8)
O61 Si4 O64 102.7(7)
O62 Si4 O63 105.4(7)
O61 Si4 O63 114.4(7)
O64 Si4 O63 112.1(7)
O62 Si4 K2 131.2(6)
O61 Si4 K2 52.8(5)
O64 Si4 K2 50.5(4)
O63 Si4 K2 122.6(5)
O81 Si5 O84 115.3(7)
O81 Si5 O82 113.6(7)
O84 Si5 O82 106.7(8)
O81 Si5 O83 104.2(6)
O84 Si5 O83 111.3(7)
O82 Si5 O83 105.3(7)
O81 Si5 K2 55.8(4)
O84 Si5 K2 127.7(6)
O82 Si5 K2 124.4(6)
O83 Si5 K2 48.5(4)
O103 Si6 O101 113.8(7)
O103 Si6 O104 105.7(7)
O101 Si6 O104 115.5(7)
O103 Si6 O102 111.3(7)
O101 Si6 O102 104.8(6)
O104 Si6 O102 105.5(6)
O103 Si6 K2 129.5(5)
O101 Si6 K2 57.8(4)
O104 Si6 K2 123.1(5)
O102 Si6 K2 47.0(4)
Si1 O1 U1 173.4(7)
Si1 O1 K1 93.6(5)
U1 O1 K1 86.0(3)
C1 O2 Si1 132.4(17)
C5 O3 Si1 136.3(13)
C9 O4 Si1 129.5(12)
C9 O4 K1 121.6(11)
Si1 O4 K1 108.3(5)
Si2 O21 U1 166.0(7)
Si2 O21 K1 98.7(5)
U1 O21 K1 91.0(3)
C21 O22 Si2 130.0(14)
C25 O23 Si2 131.4(13)
C25 O23 K1 126.0(12)
Si2 O23 K1 102.6(5)
C29 O24 Si2 133.3(11)
Si3 O41 U1 168.9(7)
Si3 O41 K1 98.3(5)
U1 O41 K1 90.6(3)
C41 O42 Si3 130.0(12)
C41 O42 K1 124.5(10)
Si3 O42 K1 104.3(5)
C45 O43 Si3 130.4(12)
C49 O44 Si3 137.4(12)
Si4 O61 U2 165.0(8)
Si4 O61 K2 99.9(5)
U2 O61 K2 92.3(4)
C61 O62 Si4 138.2(14)
C65 O63 Si4 131.2(12)
C69 O64 Si4 133.3(13)
C69 O64 K2 125.1(13)
Si4 O64 K2 101.6(5)
Si5 O81 U2 172.6(7)
Si5 O81 K2 97.0(5)
U2 O81 K2 89.4(3)
C81 O82 Si5 133.5(15)
C85 O83 Si5 131.3(10)
C85 O83 K2 124.8(9)
Si5 O83 K2 103.9(5)
C89 O84 Si5 135.4(14)
Si6 O101 U2 173.4(7)
Si6 O101 K2 95.1(5)
U2 O101 K2 87.4(4)
C101 O102 Si6 131.2(12)
C101 O102 K2 120.8(11)
Si6 O102 K2 106.4(6)
C105 O103 Si6 132.2(13)
C109 O104 Si6 130.7(12)
C113 O105 U1 92.9(11)
C113 O105 U2 89.5(10)
U1 O105 U2 136.6(6)
C113 O106 U2 92.5(11)
C113 O107 U1 93.0(11)
C114 O108 U2 145.1(12)
C114 O109 U1 147.8(13)
C115 O110 U2 137.0(14)
C115 O111 U1 137.5(14)
O2 C1 C2 104(2)
O2 C1 C4 110(2)
C2 C1 C4 106(3)
O2 C1 C3 112.3(19)
C2 C1 C3 115(3)
C4 C1 C3 109(3)
C1 C2 H2A 109.5
C1 C2 H2B 109.5
H2A C2 H2B 109.5
C1 C2 H2C 109.5
H2A C2 H2C 109.5
H2B C2 H2C 109.5
C1 C3 H3A 109.5
C1 C3 H3B 109.5
H3A C3 H3B 109.5
C1 C3 H3C 109.5
H3A C3 H3C 109.5
H3B C3 H3C 109.5
C1 C4 H4A 109.5
C1 C4 H4B 109.5
H4A C4 H4B 109.5
C1 C4 H4C 109.5
H4A C4 H4C 109.5
H4B C4 H4C 109.5
O3 C5 C7 111(2)
O3 C5 C6 109(2)
C7 C5 C6 111(2)
O3 C5 C8 108.9(18)
C7 C5 C8 112(2)
C6 C5 C8 105(2)
C5 C6 H6A 109.5
C5 C6 H6B 109.5
H6A C6 H6B 109.5
C5 C6 H6C 109.5
H6A C6 H6C 109.5
H6B C6 H6C 109.5
C5 C7 H7A 109.5
C5 C7 H7B 109.5
H7A C7 H7B 109.5
C5 C7 H7C 109.5
H7A C7 H7C 109.5
H7B C7 H7C 109.5
C5 C8 H8A 109.5
C5 C8 H8B 109.5
H8A C8 H8B 109.5
C5 C8 H8C 109.5
H8A C8 H8C 109.5
H8B C8 H8C 109.5
O4 C9 C12 107.9(14)
O4 C9 C10 111.2(17)
C12 C9 C10 111.7(17)
O4 C9 C11 106.4(15)
C12 C9 C11 109.4(18)
C10 C9 C11 110.0(17)
C9 C10 H10A 109.5
C9 C10 H10B 109.5
H10A C10 H10B 109.5
C9 C10 H10C 109.5
H10A C10 H10C 109.5
H10B C10 H10C 109.5
C9 C11 H11A 109.5
C9 C11 H11B 109.5
H11A C11 H11B 109.5
C9 C11 H11C 109.5
H11A C11 H11C 109.5
H11B C11 H11C 109.5
C9 C12 H12A 109.5
C9 C12 H12B 109.5
H12A C12 H12B 109.5
C9 C12 H12C 109.5
H12A C12 H12C 109.5
H12B C12 H12C 109.5
O22 C21 C24 113(2)
O22 C21 C22 111.4(17)
C24 C21 C22 112(2)
O22 C21 C23 100.4(18)
C24 C21 C23 111(2)
C22 C21 C23 108(2)
C21 C22 H22A 109.5
C21 C22 H22B 109.5
H22A C22 H22B 109.5
C21 C22 H22C 109.5
H22A C22 H22C 109.5
H22B C22 H22C 109.5
C21 C23 H23A 109.5
C21 C23 H23B 109.5
H23A C23 H23B 109.5
C21 C23 H23C 109.5
H23A C23 H23C 109.5
H23B C23 H23C 109.5
C21 C24 H24A 109.5
C21 C24 H24B 109.5
H24A C24 H24B 109.5
C21 C24 H24C 109.5
H24A C24 H24C 109.5
H24B C24 H24C 109.5
O23 C25 C26 108.7(18)
O23 C25 C28 109.5(17)
C26 C25 C28 114(2)
O23 C25 C27 102.8(17)
C26 C25 C27 112(2)
C28 C25 C27 109(2)
C25 C26 H26A 109.5
C25 C26 H26B 109.5
H26A C26 H26B 109.5
C25 C26 H26C 109.5
H26A C26 H26C 109.5
H26B C26 H26C 109.5
C25 C27 K1 86.0(11)
C25 C27 H27A 114.3
K1 C27 H27A 114.3
C25 C27 H27B 114.3
K1 C27 H27B 114.3
H27A C27 H27B 111.5
C25 C28 H28A 109.5
C25 C28 H28B 109.5
H28A C28 H28B 109.5
C25 C28 H28C 109.5
H28A C28 H28C 109.5
H28B C28 H28C 109.5
O24 C29 C32 106.5(16)
O24 C29 C30 112.4(15)
C32 C29 C30 110.5(16)
O24 C29 C31 107.3(15)
C32 C29 C31 109.7(17)
C30 C29 C31 110.4(17)
C29 C30 H30A 109.5
C29 C30 H30B 109.5
H30A C30 H30B 109.5
C29 C30 H30C 109.5
H30A C30 H30C 109.5
H30B C30 H30C 109.5
C29 C31 H31A 109.5
C29 C31 H31B 109.5
H31A C31 H31B 109.5
C29 C31 H31C 109.5
H31A C31 H31C 109.5
H31B C31 H31C 109.5
C29 C32 H32A 109.5
C29 C32 H32B 109.5
H32A C32 H32B 109.5
C29 C32 H32C 109.5
H32A C32 H32C 109.5
H32B C32 H32C 109.5
O42 C41 C44 111.8(17)
O42 C41 C43 110.5(16)
C44 C41 C43 110(2)
O42 C41 C42 103.1(17)
C44 C41 C42 111.4(19)
C43 C41 C42 110(2)
C41 C42 H42A 109.5
C41 C42 H42B 109.5
H42A C42 H42B 109.5
C41 C42 H42C 109.5
H42A C42 H42C 109.5
H42B C42 H42C 109.5
C41 C43 H43A 109.5
C41 C43 H43B 109.5
H43A C43 H43B 109.5
C41 C43 H43C 109.5
H43A C43 H43C 109.5
H43B C43 H43C 109.5
C41 C44 H44A 109.5
C41 C44 H44B 109.5
H44A C44 H44B 109.5
C41 C44 H44C 109.5
H44A C44 H44C 109.5
H44B C44 H44C 109.5
O43 C45 C46 106.7(16)
O43 C45 C48 110.4(17)
C46 C45 C48 110.3(19)
O43 C45 C47 102.8(15)
C46 C45 C47 112.4(19)
C48 C45 C47 114(2)
C45 C46 H46A 109.5
C45 C46 H46B 109.5
H46A C46 H46B 109.5
C45 C46 H46C 109.5
H46A C46 H46C 109.5
H46B C46 H46C 109.5
C45 C47 H47A 109.5
C45 C47 H47B 109.5
H47A C47 H47B 109.5
C45 C47 H47C 109.5
H47A C47 H47C 109.5
H47B C47 H47C 109.5
C45 C48 H48A 109.5
C45 C48 H48B 109.5
H48A C48 H48B 109.5
C45 C48 H48C 109.5
H48A C48 H48C 109.5
H48B C48 H48C 109.5
O44 C49 C51 110(2)
O44 C49 C50 107.5(17)
C51 C49 C50 111.4(18)
O44 C49 C52 108.9(15)
C51 C49 C52 111(2)
C50 C49 C52 108(2)
C49 C50 H50A 109.5
C49 C50 H50B 109.5
H50A C50 H50B 109.5
C49 C50 H50C 109.5
H50A C50 H50C 109.5
H50B C50 H50C 109.5
C49 C51 H51A 109.5
C49 C51 H51B 109.5
H51A C51 H51B 109.5
C49 C51 H51C 109.5
H51A C51 H51C 109.5
H51B C51 H51C 109.5
C49 C52 H52A 109.5
C49 C52 H52B 109.5
H52A C52 H52B 109.5
C49 C52 H52C 109.5
H52A C52 H52C 109.5
H52B C52 H52C 109.5
C64 C61 C63 110(2)
C64 C61 O62 105(2)
C63 C61 O62 109.1(18)
C64 C61 C62 113(2)
C63 C61 C62 111(2)
O62 C61 C62 108(2)
C61 C62 H62A 109.5
C61 C62 H62B 109.5
H62A C62 H62B 109.5
C61 C62 H62C 109.5
H62A C62 H62C 109.5
H62B C62 H62C 109.5
C61 C63 H63A 109.5
C61 C63 H63B 109.5
H63A C63 H63B 109.5
C61 C63 H63C 109.5
H63A C63 H63C 109.5
H63B C63 H63C 109.5
C61 C64 H64A 109.5
C61 C64 H64B 109.5
H64A C64 H64B 109.5
C61 C64 H64C 109.5
H64A C64 H64C 109.5
H64B C64 H64C 109.5
O63 C65 C66 107.3(17)
O63 C65 C67 105.7(16)
C66 C65 C67 111.0(19)
O63 C65 C68 111.1(17)
C66 C65 C68 111.6(18)
C67 C65 C68 110.0(19)
C65 C66 H66A 109.5
C65 C66 H66B 109.5
H66A C66 H66B 109.5
C65 C66 H66C 109.5
H66A C66 H66C 109.5
H66B C66 H66C 109.5
C65 C67 H67A 109.5
C65 C67 H67B 109.5
H67A C67 H67B 109.5
C65 C67 H67C 109.5
H67A C67 H67C 109.5
H67B C67 H67C 109.5
C65 C68 H68A 109.5
C65 C68 H68B 109.5
H68A C68 H68B 109.5
C65 C68 H68C 109.5
H68A C68 H68C 109.5
H68B C68 H68C 109.5
O64 C69 C72 104.8(18)
O64 C69 C71 107.8(19)
C72 C69 C71 111.2(18)
O64 C69 C70 107.1(16)
C72 C69 C70 112(2)
C71 C69 C70 113(2)
C69 C70 H70A 109.5
C69 C70 H70B 109.5
H70A C70 H70B 109.5
C69 C70 H70C 109.5
H70A C70 H70C 109.5
H70B C70 H70C 109.5
C69 C71 H71A 109.5
C69 C71 H71B 109.5
H71A C71 H71B 109.5
C69 C71 H71C 109.5
H71A C71 H71C 109.5
H71B C71 H71C 109.5
C69 C72 H72A 109.5
C69 C72 H72B 109.5
H72A C72 H72B 109.5
C69 C72 H72C 109.5
H72A C72 H72C 109.5
H72B C72 H72C 109.5
O82 C81 C83 109.8(19)
O82 C81 C82 108.7(18)
C83 C81 C82 114(2)
O82 C81 C84 104(2)
C83 C81 C84 111(2)
C82 C81 C84 108(2)
C81 C82 H82A 109.5
C81 C82 H82B 109.5
H82A C82 H82B 109.5
C81 C82 H82C 109.5
H82A C82 H82C 109.5
H82B C82 H82C 109.5
C81 C83 H83A 109.5
C81 C83 H83B 109.5
H83A C83 H83B 109.5
C81 C83 H83C 109.5
H83A C83 H83C 109.5
H83B C83 H83C 109.5
C81 C84 H84A 109.5
C81 C84 H84B 109.5
H84A C84 H84B 109.5
C81 C84 H84C 109.5
H84A C84 H84C 109.5
H84B C84 H84C 109.5
O83 C85 C86A 113.5(17)
O83 C85 C86B 118(2)
O83 C85 C88A 107(2)
C86A C85 C88A 112.0(16)
O83 C85 C87B 106(2)
C86B C85 C87B 110.3(17)
O83 C85 C88B 104(2)
C86B C85 C88B 110.3(17)
C87B C85 C88B 108.0(17)
O83 C85 C87A 104.0(18)
C86A C85 C87A 109.6(16)
C88A C85 C87A 110.1(16)
C85 C86A H86A 109.5
C85 C86A H86B 109.5
H86A C86A H86B 109.5
C85 C86A H86C 109.5
H86A C86A H86C 109.5
H86B C86A H86C 109.5
C85 C87A H87A 109.5
C85 C87A H87B 109.5
H87A C87A H87B 109.5
C85 C87A H87C 109.5
H87A C87A H87C 109.5
H87B C87A H87C 109.5
C85 C88A H88A 109.5
C85 C88A H88B 109.5
H88A C88A H88B 109.5
C85 C88A H88C 109.5
H88A C88A H88C 109.5
H88B C88A H88C 109.5
C85 C86B H86D 109.5
C85 C86B H86E 109.5
H86D C86B H86E 109.5
C85 C86B H86F 109.5
H86D C86B H86F 109.5
H86E C86B H86F 109.5
C85 C87B H87D 109.5
C85 C87B H87E 109.5
H87D C87B H87E 109.5
C85 C87B H87F 109.5
H87D C87B H87F 109.5
H87E C87B H87F 109.5
C85 C88B H88D 109.5
C85 C88B H88E 109.5
H88D C88B H88E 109.5
C85 C88B H88F 109.5
H88D C88B H88F 109.5
H88E C88B H88F 109.5
O84 C89 C90 109(2)
O84 C89 C92 112.2(19)
C90 C89 C92 109(2)
O84 C89 C91 105.2(18)
C90 C89 C91 110(2)
C92 C89 C91 111(2)
C89 C90 H90A 109.5
C89 C90 H90B 109.5
H90A C90 H90B 109.5
C89 C90 H90C 109.5
H90A C90 H90C 109.5
H90B C90 H90C 109.5
C89 C91 H91A 109.5
C89 C91 H91B 109.5
H91A C91 H91B 109.5
C89 C91 H91C 109.5
H91A C91 H91C 109.5
H91B C91 H91C 109.5
C89 C92 H92A 109.5
C89 C92 H92B 109.5
H92A C92 H92B 109.5
C89 C92 H92C 109.5
H92A C92 H92C 109.5
H92B C92 H92C 109.5
O102 C101 C104 113.4(17)
O102 C101 C103 111.7(17)
C104 C101 C103 108.3(19)
O102 C101 C102 105.9(16)
C104 C101 C102 106.8(17)
C103 C101 C102 110.6(18)
C101 C102 H10D 109.5
C101 C102 H10E 109.5
H10D C102 H10E 109.5
C101 C102 H10F 109.5
H10D C102 H10F 109.5
H10E C102 H10F 109.5
C101 C103 H10G 109.5
C101 C103 H10H 109.5
H10G C103 H10H 109.5
C101 C103 H10I 109.5
H10G C103 H10I 109.5
H10H C103 H10I 109.5
C101 C104 H10J 109.5
C101 C104 H10K 109.5
H10J C104 H10K 109.5
C101 C104 H10L 109.5
H10J C104 H10L 109.5
H10K C104 H10L 109.5
O103 C105 C108 108.0(19)
O103 C105 C107 111.1(17)
C108 C105 C107 114.5(19)
O103 C105 C106 106.8(17)
C108 C105 C106 107(2)
C107 C105 C106 109(2)
C105 C106 H10M 109.5
C105 C106 H10N 109.5
H10M C106 H10N 109.5
C105 C106 H10O 109.5
H10M C106 H10O 109.5
H10N C106 H10O 109.5
C105 C107 H10P 109.5
C105 C107 H10Q 109.5
H10P C107 H10Q 109.5
C105 C107 H10R 109.5
H10P C107 H10R 109.5
H10Q C107 H10R 109.5
C105 C108 H10S 109.5
C105 C108 H10T 109.5
H10S C108 H10T 109.5
C105 C108 H10U 109.5
H10S C108 H10U 109.5
H10T C108 H10U 109.5
O104 C109 C110 112.5(19)
O104 C109 C112 107(2)
C110 C109 C112 113(2)
O104 C109 C111 103.9(18)
C110 C109 C111 110(2)
C112 C109 C111 110(2)
C109 C110 H11D 109.5
C109 C110 H11E 109.5
H11D C110 H11E 109.5
C109 C110 H11F 109.5
H11D C110 H11F 109.5
H11E C110 H11F 109.5
C109 C111 H11G 109.5
C109 C111 H11H 109.5
H11G C111 H11H 109.5
C109 C111 H11I 109.5
H11G C111 H11I 109.5
H11H C111 H11I 109.5
C109 C112 H11J 109.5
C109 C112 H11K 109.5
H11J C112 H11K 109.5
C109 C112 H11L 109.5
H11J C112 H11L 109.5
H11K C112 H11L 109.5
O106 C113 O107 121.6(17)
O106 C113 O105 119.9(15)
O107 C113 O105 116.4(15)
O106 C113 U2 60.2(9)
O107 C113 U2 153(2)
O105 C113 U2 61.4(9)
O106 C113 U1 155(2)
O107 C113 U1 59.6(9)
O105 C113 U1 58.1(9)
U2 C113 U1 106.7(8)
O108 C114 O109 126.2(18)
O108 C114 H114 116.9
O109 C114 H114 116.9
O111 C115 O110 135(2)
O111 C115 H115 112.5
O110 C115 H115 112.5

loop_
_geom_bond_atom_site_label_1
_geom_bond_atom_site_label_2
_geom_bond_distance
U1 O1 2.151(9)
U1 O41 2.182(10)
U1 O21 2.201(10)
U1 O109 2.361(13)
U1 O111 2.403(12)
U1 O105 2.409(14)
U1 O107 2.448(13)
U1 C113 2.835(19)
U1 K1 3.612(3)
U2 O101 2.154(12)
U2 O81 2.202(9)
U2 O61 2.204(9)
U2 O108 2.338(11)
U2 O110 2.400(11)
U2 O106 2.455(13)
U2 O105 2.482(14)
U2 C113 2.828(18)
U2 K2 3.610(3)
K1 O42 2.668(12)
K1 O4 2.669(12)
K1 O23 2.685(13)
K1 O21 2.824(11)
K1 O41 2.853(11)
K1 O1 3.054(11)
K1 Si2 3.449(5)
K1 Si3 3.472(6)
K1 C27 3.51(2)
K1 Si1 3.551(6)
K2 O83 2.672(11)
K2 O102 2.690(12)
K2 O64 2.701(12)
K2 O61 2.772(13)
K2 O81 2.886(12)
K2 O101 2.997(12)
K2 Si4 3.429(6)
K2 Si5 3.463(6)
K2 Si6 3.527(6)
Si1 O3 1.597(15)
Si1 O1 1.629(10)
Si1 O2 1.631(14)
Si1 O4 1.650(12)
Si2 O21 1.598(10)
Si2 O24 1.609(13)
Si2 O22 1.612(12)
Si2 O23 1.657(13)
Si3 O41 1.608(11)
Si3 O44 1.617(12)
Si3 O43 1.631(12)
Si3 O42 1.657(12)
Si4 O62 1.580(13)
Si4 O61 1.599(11)
Si4 O64 1.638(14)
Si4 O63 1.649(12)
Si5 O81 1.593(10)
Si5 O84 1.624(13)
Si5 O82 1.632(13)
Si5 O83 1.654(11)
Si6 O103 1.606(12)
Si6 O101 1.612(12)
Si6 O104 1.623(12)
Si6 O102 1.643(12)
O2 C1 1.40(3)
O3 C5 1.45(3)
O4 C9 1.449(19)
O22 C21 1.45(2)
O23 C25 1.46(2)
O24 C29 1.44(2)
O42 C41 1.46(2)
O43 C45 1.47(2)
O44 C49 1.43(2)
O62 C61 1.47(3)
O63 C65 1.45(2)
O64 C69 1.49(2)
O82 C81 1.43(3)
O83 C85 1.45(2)
O84 C89 1.40(3)
O102 C101 1.41(2)
O103 C105 1.44(2)
O104 C109 1.45(2)
O105 C113 1.379(17)
O106 C113 1.301(16)
O107 C113 1.307(16)
O108 C114 1.231(14)
O109 C114 1.231(15)
O110 C115 1.227(16)
O111 C115 1.207(16)
C1 C2 1.49(4)
C1 C4 1.52(4)
C1 C3 1.52(4)
C2 H2A 0.9800
C2 H2B 0.9800
C2 H2C 0.9800
C3 H3A 0.9800
C3 H3B 0.9800
C3 H3C 0.9800
C4 H4A 0.9800
C4 H4B 0.9800
C4 H4C 0.9800
C5 C7 1.47(3)
C5 C6 1.53(3)
C5 C8 1.54(3)
C6 H6A 0.9800
C6 H6B 0.9800
C6 H6C 0.9800
C7 H7A 0.9800
C7 H7B 0.9800
C7 H7C 0.9800
C8 H8A 0.9800
C8 H8B 0.9800
C8 H8C 0.9800
C9 C12 1.52(3)
C9 C10 1.53(3)
C9 C11 1.55(3)
C10 H10A 0.9800
C10 H10B 0.9800
C10 H10C 0.9800
C11 H11A 0.9800
C11 H11B 0.9800
C11 H11C 0.9800
C12 H12A 0.9800
C12 H12B 0.9800
C12 H12C 0.9800
C21 C24 1.47(3)
C21 C22 1.49(3)
C21 C23 1.58(3)
C22 H22A 0.9800
C22 H22B 0.9800
C22 H22C 0.9800
C23 H23A 0.9800
C23 H23B 0.9800
C23 H23C 0.9800
C24 H24A 0.9800
C24 H24B 0.9800
C24 H24C 0.9800
C25 C26 1.50(3)
C25 C28 1.51(3)
C25 C27 1.54(3)
C26 H26A 0.9800
C26 H26B 0.9800
C26 H26C 0.9800
C27 H27A 0.9900
C27 H27B 0.9900
C28 H28A 0.9800
C28 H28B 0.9800
C28 H28C 0.9800
C29 C32 1.52(3)
C29 C30 1.53(2)
C29 C31 1.55(3)
C30 H30A 0.9800
C30 H30B 0.9800
C30 H30C 0.9800
C31 H31A 0.9800
C31 H31B 0.9800
C31 H31C 0.9800
C32 H32A 0.9800
C32 H32B 0.9800
C32 H32C 0.9800
C41 C44 1.50(3)
C41 C43 1.51(3)
C41 C42 1.55(3)
C42 H42A 0.9800
C42 H42B 0.9800
C42 H42C 0.9800
C43 H43A 0.9800
C43 H43B 0.9800
C43 H43C 0.9800
C44 H44A 0.9800
C44 H44B 0.9800
C44 H44C 0.9800
C45 C46 1.48(3)
C45 C48 1.51(3)
C45 C47 1.53(3)
C46 H46A 0.9800
C46 H46B 0.9800
C46 H46C 0.9800
C47 H47A 0.9800
C47 H47B 0.9800
C47 H47C 0.9800
C48 H48A 0.9800
C48 H48B 0.9800
C48 H48C 0.9800
C49 C51 1.49(3)
C49 C50 1.51(3)
C49 C52 1.55(3)
C50 H50A 0.9800
C50 H50B 0.9800
C50 H50C 0.9800
C51 H51A 0.9800
C51 H51B 0.9800
C51 H51C 0.9800
C52 H52A 0.9800
C52 H52B 0.9800
C52 H52C 0.9800
C61 C64 1.46(3)
C61 C63 1.47(3)
C61 C62 1.48(3)
C62 H62A 0.9800
C62 H62B 0.9800
C62 H62C 0.9800
C63 H63A 0.9800
C63 H63B 0.9800
C63 H63C 0.9800
C64 H64A 0.9800
C64 H64B 0.9800
C64 H64C 0.9800
C65 C66 1.52(3)
C65 C67 1.52(3)
C65 C68 1.54(3)
C66 H66A 0.9800
C66 H66B 0.9800
C66 H66C 0.9800
C67 H67A 0.9800
C67 H67B 0.9800
C67 H67C 0.9800
C68 H68A 0.9800
C68 H68B 0.9800
C68 H68C 0.9800
C69 C72 1.50(3)
C69 C71 1.50(3)
C69 C70 1.53(3)
C70 H70A 0.9800
C70 H70B 0.9800
C70 H70C 0.9800
C71 H71A 0.9800
C71 H71B 0.9800
C71 H71C 0.9800
C72 H72A 0.9800
C72 H72B 0.9800
C72 H72C 0.9800
C81 C83 1.45(3)
C81 C82 1.49(3)
C81 C84 1.55(4)
C82 H82A 0.9800
C82 H82B 0.9800
C82 H82C 0.9800
C83 H83A 0.9800
C83 H83B 0.9800
C83 H83C 0.9800
C84 H84A 0.9800
C84 H84B 0.9800
C84 H84C 0.9800
C85 C86A 1.50(2)
C85 C86B 1.50(2)
C85 C88A 1.51(2)
C85 C87B 1.53(2)
C85 C88B 1.53(2)
C85 C87A 1.54(2)
C86A H86A 0.9800
C86A H86B 0.9800
C86A H86C 0.9800
C87A H87A 0.9800
C87A H87B 0.9800
C87A H87C 0.9800
C88A H88A 0.9800
C88A H88B 0.9800
C88A H88C 0.9800
C86B H86D 0.9800
C86B H86E 0.9800
C86B H86F 0.9800
C87B H87D 0.9800
C87B H87E 0.9800
C87B H87F 0.9800
C88B H88D 0.9800
C88B H88E 0.9800
C88B H88F 0.9800
C89 C90 1.50(3)
C89 C92 1.51(3)
C89 C91 1.54(3)
C90 H90A 0.9800
C90 H90B 0.9800
C90 H90C 0.9800
C91 H91A 0.9800
C91 H91B 0.9800
C91 H91C 0.9800
C92 H92A 0.9800
C92 H92B 0.9800
C92 H92C 0.9800
C101 C104 1.50(3)
C101 C103 1.52(3)
C101 C102 1.56(3)
C102 H10D 0.9800
C102 H10E 0.9800
C102 H10F 0.9800
C103 H10G 0.9800
C103 H10H 0.9800
C103 H10I 0.9800
C104 H10J 0.9800
C104 H10K 0.9800
C104 H10L 0.9800
C105 C108 1.48(3)
C105 C107 1.52(3)
C105 C106 1.54(3)
C106 H10M 0.9800
C106 H10N 0.9800
C106 H10O 0.9800
C107 H10P 0.9800
C107 H10Q 0.9800
C107 H10R 0.9800
C108 H10S 0.9800
C108 H10T 0.9800
C108 H10U 0.9800
C109 C110 1.48(3)
C109 C112 1.49(3)
C109 C111 1.56(3)
C110 H11D 0.9800
C110 H11E 0.9800
C110 H11F 0.9800
C111 H11G 0.9800
C111 H11H 0.9800
C111 H11I 0.9800
C112 H11J 0.9800
C112 H11K 0.9800
C112 H11L 0.9800
C114 H114 0.9500
C115 H115 0.9500

loop_
_geom_torsion_atom_site_label_1
_geom_torsion_atom_site_label_2
_geom_torsion_atom_site_label_3
_geom_torsion_atom_site_label_4
_geom_torsion
O3 Si1 O1 K1 -122.1(7)
O2 Si1 O1 K1 114.8(7)
O4 Si1 O1 K1 -0.3(6)
O3 Si1 O2 C1 -44(2)
O1 Si1 O2 C1 83(2)
O4 Si1 O2 C1 -162.0(18)
K1 Si1 O2 C1 151.6(17)
O1 Si1 O3 C5 34(2)
O2 Si1 O3 C5 162.0(19)
O4 Si1 O3 C5 -84(2)
K1 Si1 O3 C5 -34(2)
O3 Si1 O4 C9 -65.1(17)
O1 Si1 O4 C9 171.8(15)
O2 Si1 O4 C9 49.6(17)
K1 Si1 O4 C9 171.4(18)
O3 Si1 O4 K1 123.4(7)
O1 Si1 O4 K1 0.4(7)
O2 Si1 O4 K1 -121.9(7)
O24 Si2 O21 U1 115(3)
O22 Si2 O21 U1 -8(3)
O23 Si2 O21 U1 -123(3)
K1 Si2 O21 U1 -133(3)
O24 Si2 O21 K1 -111.6(6)
O22 Si2 O21 K1 125.6(7)
O23 Si2 O21 K1 10.8(7)
O21 Si2 O22 C21 97.9(17)
O24 Si2 O22 C21 -28.8(18)
O23 Si2 O22 C21 -149.9(16)
K1 Si2 O22 C21 160.1(14)
O21 Si2 O23 C25 167.2(17)
O24 Si2 O23 C25 -69.7(19)
O22 Si2 O23 C25 47(2)
K1 Si2 O23 C25 179(2)
O21 Si2 O23 K1 -11.5(7)
O24 Si2 O23 K1 111.6(6)
O22 Si2 O23 K1 -131.4(6)
O21 Si2 O24 C29 42.5(17)
O22 Si2 O24 C29 169.0(15)
O23 Si2 O24 C29 -73.9(16)
K1 Si2 O24 C29 -18.6(17)
O44 Si3 O41 U1 95(4)
O43 Si3 O41 U1 -29(4)
O42 Si3 O41 U1 -144(4)
K1 Si3 O41 U1 -143(4)
O44 Si3 O41 K1 -121.5(6)
O43 Si3 O41 K1 114.3(6)
O42 Si3 O41 K1 -1.0(6)
O41 Si3 O42 C41 168.6(15)
O44 Si3 O42 C41 -68.2(17)
O43 Si3 O42 C41 47.4(16)
K1 Si3 O42 C41 167.5(18)
O41 Si3 O42 K1 1.1(7)
O44 Si3 O42 K1 124.3(6)
O43 Si3 O42 K1 -120.1(6)
O41 Si3 O43 C45 79.5(15)
O44 Si3 O43 C45 -49.1(15)
O42 Si3 O43 C45 -167.6(13)
K1 Si3 O43 C45 141.9(12)
O41 Si3 O44 C49 39(2)
O43 Si3 O44 C49 167(2)
O42 Si3 O44 C49 -77(2)
K1 Si3 O44 C49 -24(2)
O62 Si4 O61 U2 -21(3)
O64 Si4 O61 U2 -135(3)
O63 Si4 O61 U2 103(3)
K2 Si4 O61 U2 -144(3)
O62 Si4 O61 K2 123.1(7)
O64 Si4 O61 K2 8.2(7)
O63 Si4 O61 K2 -113.5(7)
O61 Si4 O62 C61 90(2)
O64 Si4 O62 C61 -157.2(19)
O63 Si4 O62 C61 -38(2)
K2 Si4 O62 C61 152.1(17)
O62 Si4 O63 C65 163.3(16)
O61 Si4 O63 C65 34.1(19)
O64 Si4 O63 C65 -82.2(17)
K2 Si4 O63 C65 -26.0(19)
O62 Si4 O64 C69 46.6(18)
O61 Si4 O64 C69 169.1(17)
O63 Si4 O64 C69 -67.7(18)
K2 Si4 O64 C69 178(2)
O62 Si4 O64 K2 -130.9(6)
O61 Si4 O64 K2 -8.5(7)
O63 Si4 O64 K2 114.8(6)
O84 Si5 O81 K2 -119.8(7)
O82 Si5 O81 K2 116.6(7)
O83 Si5 O81 K2 2.6(7)
O81 Si5 O82 C81 90.4(18)
O84 Si5 O82 C81 -37.8(19)
O83 Si5 O82 C81 -156.2(17)
K2 Si5 O82 C81 154.0(16)
O81 Si5 O83 C85 175.9(15)
O84 Si5 O83 C85 -59.1(17)
O82 Si5 O83 C85 56.1(17)
K2 Si5 O83 C85 178.8(18)
O81 Si5 O83 K2 -2.9(7)
O84 Si5 O83 K2 122.1(7)
O82 Si5 O83 K2 -122.7(6)
O81 Si5 O84 C89 36(2)
O82 Si5 O84 C89 163.2(18)
O83 Si5 O84 C89 -82.5(19)
K2 Si5 O84 C89 -29(2)
O103 Si6 O101 K2 -122.9(6)
O104 Si6 O101 K2 114.5(6)
O102 Si6 O101 K2 -1.1(6)
O103 Si6 O102 C101 -69.7(17)
O101 Si6 O102 C101 166.8(15)
O104 Si6 O102 C101 44.4(17)
K2 Si6 O102 C101 165.6(19)
O103 Si6 O102 K2 124.7(6)
O101 Si6 O102 K2 1.2(7)
O104 Si6 O102 K2 -121.2(6)
O101 Si6 O103 C105 37.5(19)
O104 Si6 O103 C105 165.4(17)
O102 Si6 O103 C105 -80.7(18)
K2 Si6 O103 C105 -29(2)
O103 Si6 O104 C109 -42.8(19)
O101 Si6 O104 C109 84.0(19)
O102 Si6 O104 C109 -160.8(18)
K2 Si6 O104 C109 150.9(17)
Si1 O2 C1 C2 -168.0(19)
Si1 O2 C1 C4 79(3)
Si1 O2 C1 C3 -43(3)
Si1 O3 C5 C7 150.6(18)
Si1 O3 C5 C6 -87(2)
Si1 O3 C5 C8 27(3)
Si1 O4 C9 C12 -78(2)
K1 O4 C9 C12 92.7(16)
Si1 O4 C9 C10 45(2)
K1 O4 C9 C10 -144.4(13)
Si1 O4 C9 C11 165.0(13)
K1 O4 C9 C11 -25(2)
Si2 O22 C21 C24 83(2)
Si2 O22 C21 C22 -45(3)
Si2 O22 C21 C23 -159.2(16)
Si2 O23 C25 C26 -81(2)
K1 O23 C25 C26 97(2)
Si2 O23 C25 C28 44(3)
K1 O23 C25 C28 -137.5(15)
Si2 O23 C25 C27 159.3(17)
K1 O23 C25 C27 -22(2)
O23 C25 C27 K1 13.5(14)
C26 C25 C27 K1 -103.1(15)
C28 C25 C27 K1 129.5(15)
Si2 O24 C29 C32 -93.3(17)
Si2 O24 C29 C30 28(2)
Si2 O24 C29 C31 149.3(14)
Si3 O42 C41 C44 34(3)
K1 O42 C41 C44 -160.3(13)
Si3 O42 C41 C43 -89(2)
K1 O42 C41 C43 77(2)
Si3 O42 C41 C42 154.2(16)
K1 O42 C41 C42 -40(2)
Si3 O43 C45 C46 92.6(19)
Si3 O43 C45 C48 -27(2)
Si3 O43 C45 C47 -149.0(16)
Si3 O44 C49 C51 -94(2)
Si3 O44 C49 C50 144.7(16)
Si3 O44 C49 C52 28(3)
Si4 O62 C61 C64 99(2)
Si4 O62 C61 C63 -19(3)
Si4 O62 C61 C62 -140(2)
Si4 O63 C65 C66 -90(2)
Si4 O63 C65 C67 151.9(17)
Si4 O63 C65 C68 33(2)
Si4 O64 C69 C72 160.1(15)
K2 O64 C69 C72 -23(2)
Si4 O64 C69 C71 42(2)
K2 O64 C69 C71 -141.4(15)
Si4 O64 C69 C70 -81(3)
K2 O64 C69 C70 96(2)
Si5 O82 C81 C83 -44(3)
Si5 O82 C81 C82 82(2)
Si5 O82 C81 C84 -163.0(18)
Si5 O83 C85 C86A 39(2)
K2 O83 C85 C86A -142.3(17)
Si5 O83 C85 C86B -7(3)
K2 O83 C85 C86B 172(2)
Si5 O83 C85 C88A 164(2)
K2 O83 C85 C88A -18(2)
Si5 O83 C85 C87B -131(2)
K2 O83 C85 C87B 48(2)
Si5 O83 C85 C88B 116(2)
K2 O83 C85 C88B -65(2)
Si5 O83 C85 C87A -80(2)
K2 O83 C85 C87A 98.7(17)
Si5 O84 C89 C90 -99(2)
Si5 O84 C89 C92 23(3)
Si5 O84 C89 C91 143.6(16)
Si6 O102 C101 C104 41(3)
K2 O102 C101 C104 -155.5(14)
Si6 O102 C101 C103 -82(2)
K2 O102 C101 C103 81.8(19)
Si6 O102 C101 C102 157.5(14)
K2 O102 C101 C102 -38.7(19)
Si6 O103 C105 C108 160.4(14)
Si6 O103 C105 C107 34(3)
Si6 O103 C105 C106 -85(2)
Si6 O104 C109 C110 -31(3)
Si6 O104 C109 C112 94(2)
Si6 O104 C109 C111 -149.4(18)
U2 O106 C113 O107 148(3)
U2 O106 C113 O105 -15(3)
U2 O106 C113 U1 63(3)
U1 O107 C113 O106 -151(3)
U1 O107 C113 O105 12(3)
U1 O107 C113 U2 -66(3)
U1 O105 C113 O106 151(3)
U2 O105 C113 O106 15(3)
U1 O105 C113 O107 -12(3)
U2 O105 C113 O107 -149(2)
U1 O105 C113 U2 136.6(7)
U2 O105 C113 U1 -136.6(7)
U2 O108 C114 O109 -2(4)
U1 O109 C114 O108 -14(4)
U1 O111 C115 O110 27(5)
U2 O110 C115 O111 -46(4)
